data_7004440
loop_
_publ_author_name
'Orto, Peter J.'
'Nichol, Gary S.'
'Okumura, Noriko'
'Evans, Dennis H.'
'Arratia-P\'erez, Ramiro'
'Ramirez-Tagle, Rodrigo'
'Wang, Ruiyao'
'Zheng, Zhiping'

_publ_section_title
;
 Cluster carbonyls of the [Re6(\m3-Se)8]2+ core: synthesis, structural
 characterization, and computational analysis
;
_journal_issue 32
_journal_name_full 'Dalton Transactions'
_journal_page_first 4247
_journal_page_last 4253
_journal_paper_doi 10.1039/b806973e
_journal_year 2008
_chemical_formula_moiety 'C26 H60 O2 P4 Re6 Se8 2+, 2 Sb F6 -'
_chemical_formula_sum 'C26 H60 F12 O2 P4 Re6 Sb2 Se8'
_chemical_formula_weight 2749.00
_chemical_name_systematic
;
?
;
_space_group_IT_number 14
_symmetry_cell_setting monoclinic
_symmetry_space_group_name_Hall '-P 2yn'
_symmetry_space_group_name_H-M 'P 1 21/n 1'
_atom_sites_solution_hydrogens geom
_atom_sites_solution_primary direct
_atom_sites_solution_secondary difmap
_audit_creation_method SHELXL-97
_cell_angle_alpha 90.00
_cell_angle_beta 94.217(2)
_cell_angle_gamma 90.00
_cell_formula_units_Z 4
_cell_length_a 12.6671(13)
_cell_length_b 14.7698(15)
_cell_length_c 30.224(3)
_cell_measurement_reflns_used 10220
_cell_measurement_temperature 220(2)
_cell_measurement_theta_max 26.00
_cell_measurement_theta_min 2.51
_cell_volume 5639.3(10)
_computing_cell_refinement 'SAINT (Bruker, 2007)'
_computing_data_collection 'SMART (Bruker, 2007)'
_computing_data_reduction SAINT
_computing_molecular_graphics 'DIAMOND (Brandenburg & Putz, 1999)'
_computing_publication_material 'SHELXTL and local programs'
_computing_structure_refinement SHELXTL
_computing_structure_solution 'SHELXTL (Sheldrick, 2008)'
_diffrn_ambient_temperature 220(2)
_diffrn_measured_fraction_theta_full 0.996
_diffrn_measured_fraction_theta_max 0.996
_diffrn_measurement_device_type 'Bruker SMART 1000 CCD diffractometer'
_diffrn_measurement_method 'thin-slice \w scans'
_diffrn_radiation_monochromator graphite
_diffrn_radiation_source 'sealed tube'
_diffrn_radiation_type MoK\a
_diffrn_radiation_wavelength 0.71073
_diffrn_reflns_av_R_equivalents 0.0537
_diffrn_reflns_av_sigmaI/netI 0.0507
_diffrn_reflns_limit_h_max 15
_diffrn_reflns_limit_h_min -15
_diffrn_reflns_limit_k_max 18
_diffrn_reflns_limit_k_min -18
_diffrn_reflns_limit_l_max 36
_diffrn_reflns_limit_l_min -37
_diffrn_reflns_number 42447
_diffrn_reflns_theta_full 26.03
_diffrn_reflns_theta_max 26.03
_diffrn_reflns_theta_min 1.35
_diffrn_standards_number 0
_exptl_absorpt_coefficient_mu 19.107
_exptl_absorpt_correction_T_max 0.4484
_exptl_absorpt_correction_T_min 0.0754
_exptl_absorpt_correction_type numerical
_exptl_absorpt_process_details 'SADABS 2007/4; Sheldrick 1996'
_exptl_crystal_colour 'dark red'
_exptl_crystal_density_diffrn 3.238
_exptl_crystal_density_method 'not measured'
_exptl_crystal_description plate
_exptl_crystal_F_000 4896
_exptl_crystal_size_max 0.28
_exptl_crystal_size_mid 0.22
_exptl_crystal_size_min 0.05
_refine_diff_density_max 2.544
_refine_diff_density_min -1.955
_refine_diff_density_rms 0.258
_refine_ls_extinction_method none
_refine_ls_goodness_of_fit_ref 1.016
_refine_ls_hydrogen_treatment constr
_refine_ls_matrix_type full
_refine_ls_number_parameters 617
_refine_ls_number_reflns 11090
_refine_ls_number_restraints 63
_refine_ls_restrained_S_all 1.016
_refine_ls_R_factor_all 0.0728
_refine_ls_R_factor_gt 0.0389
_refine_ls_shift/su_max 0.005
_refine_ls_shift/su_mean 0.000
_refine_ls_structure_factor_coef Fsqd
_refine_ls_weighting_details 'calc w=1/[\s^2^(Fo^2^)+(0.0328P)^2^+63.0236P] where P=(Fo^2^+2Fc^2^)/3'
_refine_ls_weighting_scheme calc
_refine_ls_wR_factor_gt 0.0834
_refine_ls_wR_factor_ref 0.1011
_reflns_number_gt 7456
_reflns_number_total 11090
_reflns_threshold_expression I>2\s(I)
_cod_data_source_file b806973e.txt
_cod_data_source_block zz169
_cod_original_sg_symbol_H-M 'P 21/n'
_cod_database_code 7004440

loop_
_symmetry_equiv_pos_as_xyz
'x, y, z'
'-x+1/2, y+1/2, -z+1/2'
'-x, -y, -z'
'x-1/2, -y-1/2, z-1/2'

loop_
_atom_site_label
_atom_site_type_symbol
_atom_site_fract_x
_atom_site_fract_y
_atom_site_fract_z
_atom_site_U_iso_or_equiv
_atom_site_adp_type
_atom_site_occupancy
_atom_site_symmetry_multiplicity
_atom_site_calc_flag
_atom_site_refinement_flags
_atom_site_disorder_assembly
_atom_site_disorder_group
Re1 Re 0.73935(4) 0.20711(3) 0.083784(14) 0.02528(11) Uani 1 1 d . . .
Re2 Re 0.86288(4) 0.13610(3) 0.148766(14) 0.02777(11) Uani 1 1 d . . .
Re3 Re 0.63266(4) 0.29507(3) 0.142078(14) 0.02673(11) Uani 1 1 d . . .
Re4 Re 0.84079(4) 0.31363(3) 0.143452(14) 0.02483(11) Uani 1 1 d . . .
Re5 Re 0.65540(4) 0.11766(3) 0.148194(15) 0.03201(12) Uani 1 1 d . . .
Re6 Re 0.75603(4) 0.22392(3) 0.207103(15) 0.03236(12) Uani 1 1 d . . .
Se1 Se 0.77723(11) 0.05483(8) 0.21025(4) 0.0431(3) Uani 1 1 d . . .
Se2 Se 0.54169(10) 0.18939(8) 0.08622(4) 0.0347(3) Uani 1 1 d . . .
Se3 Se 0.76179(10) 0.03835(7) 0.09265(4) 0.0350(3) Uani 1 1 d . . .
Se4 Se 0.55768(10) 0.20594(8) 0.20373(4) 0.0405(3) Uani 1 1 d . . .
Se5 Se 0.95395(10) 0.23966(8) 0.20522(4) 0.0358(3) Uani 1 1 d . . .
Se6 Se 0.73338(10) 0.39234(8) 0.19880(4) 0.0341(3) Uani 1 1 d . . .
Se7 Se 0.72033(9) 0.37693(7) 0.08117(4) 0.0284(2) Uani 1 1 d . . .
Se8 Se 0.93751(9) 0.22633(7) 0.08756(4) 0.0286(2) Uani 1 1 d . . .
P1 P 0.7197(3) 0.1958(2) 0.00163(10) 0.0402(8) Uani 1 1 d . . .
P2 P 1.0209(3) 0.0359(2) 0.15137(10) 0.0350(7) Uani 1 1 d . . .
P3 P 0.4807(3) 0.4011(2) 0.13370(12) 0.0435(8) Uani 1 1 d . . .
P4 P 0.9620(3) 0.4462(2) 0.14450(10) 0.0347(7) Uani 1 1 d . . .
C1 C 0.6997(19) 0.0822(13) -0.0201(6) 0.097(7) Uani 1 1 d . . .
H1A H 0.7106 0.0844 -0.0518 0.117 Uiso 1 1 calc R . .
H1B H 0.7558 0.0440 -0.0061 0.117 Uiso 1 1 calc R . .
C2 C 0.606(2) 0.0396(16) -0.0156(10) 0.162(13) Uani 1 1 d . . .
H2A H 0.5970 0.0303 0.0156 0.244 Uiso 1 1 calc R . .
H2B H 0.6066 -0.0185 -0.0306 0.244 Uiso 1 1 calc R . .
H2C H 0.5489 0.0764 -0.0287 0.244 Uiso 1 1 calc R . .
C3 C 0.8338(15) 0.2252(14) -0.0284(5) 0.087(6) Uani 1 1 d . . .
H3A H 0.8969 0.1966 -0.0138 0.105 Uiso 1 1 calc R . .
H3B H 0.8239 0.2007 -0.0585 0.105 Uiso 1 1 calc R . .
C4 C 0.851(2) 0.3217(16) -0.0309(8) 0.134(10) Uani 1 1 d . . .
H4A H 0.8340 0.3422 -0.0610 0.201 Uiso 1 1 calc R . .
H4B H 0.9251 0.3349 -0.0224 0.201 Uiso 1 1 calc R . .
H4C H 0.8068 0.3526 -0.0110 0.201 Uiso 1 1 calc R . .
C5 C 0.6107(14) 0.2618(12) -0.0225(5) 0.073(5) Uani 1 1 d . . .
H5A H 0.5476 0.2460 -0.0072 0.087 Uiso 1 1 calc R . .
H5B H 0.6261 0.3257 -0.0162 0.087 Uiso 1 1 calc R . .
C6 C 0.5833(17) 0.2523(14) -0.0718(6) 0.105(7) Uani 1 1 d . . .
H6A H 0.6432 0.2711 -0.0878 0.157 Uiso 1 1 calc R . .
H6B H 0.5227 0.2902 -0.0805 0.157 Uiso 1 1 calc R . .
H6C H 0.5664 0.1897 -0.0788 0.157 Uiso 1 1 calc R . .
C7 C 1.1440(11) 0.1005(9) 0.1517(5) 0.062(4) Uani 1 1 d . . .
H7A H 1.1395 0.1406 0.1258 0.074 Uiso 1 1 calc R . .
H7B H 1.1493 0.1388 0.1782 0.074 Uiso 1 1 calc R . .
C8 C 1.2441(12) 0.0458(11) 0.1510(6) 0.085(6) Uani 1 1 d . . .
H8A H 1.2417 -0.0041 0.1718 0.127 Uiso 1 1 calc R . .
H8B H 1.3045 0.0841 0.1596 0.127 Uiso 1 1 calc R . .
H8C H 1.2507 0.0224 0.1214 0.127 Uiso 1 1 calc R . .
C9 C 1.0251(12) -0.0446(8) 0.1058(4) 0.051(4) Uani 1 1 d . . .
H9A H 1.0881 -0.0826 0.1111 0.061 Uiso 1 1 calc R . .
H9B H 0.9630 -0.0842 0.1059 0.061 Uiso 1 1 calc R . .
C10 C 1.0271(13) -0.0018(11) 0.0596(5) 0.071(5) Uani 1 1 d . . .
H10A H 0.9678 0.0394 0.0547 0.107 Uiso 1 1 calc R . .
H10B H 1.0220 -0.0490 0.0372 0.107 Uiso 1 1 calc R . .
H10C H 1.0928 0.0312 0.0577 0.107 Uiso 1 1 calc R . .
C11 C 1.0408(12) -0.0360(9) 0.2003(4) 0.052(4) Uani 1 1 d . . .
H11A H 1.1141 -0.0575 0.2026 0.063 Uiso 1 1 calc R . .
H11B H 1.0305 0.0006 0.2267 0.063 Uiso 1 1 calc R . .
C12 C 0.9666(13) -0.1181(10) 0.2001(6) 0.073(5) Uani 1 1 d . . .
H12A H 0.8938 -0.0980 0.1951 0.110 Uiso 1 1 calc R . .
H12B H 0.9759 -0.1488 0.2285 0.110 Uiso 1 1 calc R . .
H12C H 0.9833 -0.1594 0.1767 0.110 Uiso 1 1 calc R . .
C13 C 0.4375(12) 0.4208(10) 0.0760(5) 0.066(5) Uani 1 1 d . . .
H13A H 0.4979 0.4447 0.0612 0.080 Uiso 1 1 calc R . .
H13B H 0.4194 0.3620 0.0624 0.080 Uiso 1 1 calc R . .
C14 C 0.3436(13) 0.4846(10) 0.0658(6) 0.078(5) Uani 1 1 d . . .
H14A H 0.2788 0.4548 0.0730 0.116 Uiso 1 1 calc R . .
H14B H 0.3390 0.5002 0.0345 0.116 Uiso 1 1 calc R . .
H14C H 0.3536 0.5392 0.0834 0.116 Uiso 1 1 calc R . .
C15 C 0.5039(14) 0.5133(11) 0.1572(7) 0.100(7) Uani 1 1 d . . .
H15A H 0.4365 0.5460 0.1552 0.120 Uiso 1 1 calc R . .
H15B H 0.5263 0.5063 0.1887 0.120 Uiso 1 1 calc R . .
C16 C 0.5822(18) 0.5692(12) 0.1368(9) 0.154(13) Uani 1 1 d . . .
H16A H 0.6527 0.5512 0.1481 0.231 Uiso 1 1 calc R . .
H16B H 0.5708 0.6323 0.1440 0.231 Uiso 1 1 calc R . .
H16C H 0.5750 0.5612 0.1049 0.231 Uiso 1 1 calc R . .
C17 C 0.3641(13) 0.3723(13) 0.1647(8) 0.102(7) Uani 1 1 d . . .
H17A H 0.3873 0.3618 0.1959 0.122 Uiso 1 1 calc R . .
H17B H 0.3149 0.4236 0.1634 0.122 Uiso 1 1 calc R . .
C18 C 0.3103(15) 0.2940(14) 0.1474(7) 0.099(7) Uani 1 1 d . . .
H18A H 0.2870 0.3041 0.1165 0.149 Uiso 1 1 calc R . .
H18B H 0.2494 0.2821 0.1642 0.149 Uiso 1 1 calc R . .
H18C H 0.3578 0.2425 0.1497 0.149 Uiso 1 1 calc R . .
C19 C 0.8906(11) 0.5538(8) 0.1384(5) 0.053(4) Uani 1 1 d . . .
H19A H 0.8502 0.5540 0.1094 0.063 Uiso 1 1 calc R . .
H19B H 0.8396 0.5568 0.1612 0.063 Uiso 1 1 calc R . .
C20 C 0.9592(12) 0.6390(9) 0.1419(6) 0.074(5) Uani 1 1 d . . .
H20A H 0.9833 0.6494 0.1727 0.111 Uiso 1 1 calc R . .
H20B H 0.9180 0.6906 0.1307 0.111 Uiso 1 1 calc R . .
H20C H 1.0199 0.6312 0.1244 0.111 Uiso 1 1 calc R . .
C21 C 1.0568(11) 0.4481(9) 0.1020(4) 0.047(3) Uani 1 1 d . . .
H21A H 1.1082 0.4964 0.1093 0.057 Uiso 1 1 calc R . .
H21B H 1.0956 0.3906 0.1032 0.057 Uiso 1 1 calc R . .
C22 C 1.0111(14) 0.4622(11) 0.0557(4) 0.071(5) Uani 1 1 d . . .
H22A H 0.9575 0.4166 0.0484 0.106 Uiso 1 1 calc R . .
H22B H 1.0667 0.4571 0.0354 0.106 Uiso 1 1 calc R . .
H22C H 0.9794 0.5219 0.0530 0.106 Uiso 1 1 calc R . .
C23 C 1.0532(11) 0.4595(9) 0.1947(4) 0.047(3) Uani 1 1 d . . .
H23A H 1.0965 0.4047 0.1983 0.056 Uiso 1 1 calc R . .
H23B H 1.1011 0.5102 0.1899 0.056 Uiso 1 1 calc R . .
C24 C 1.0007(13) 0.4765(11) 0.2378(5) 0.070(5) Uani 1 1 d . . .
H24A H 0.9515 0.5267 0.2338 0.105 Uiso 1 1 calc R . .
H24B H 1.0544 0.4910 0.2613 0.105 Uiso 1 1 calc R . .
H24C H 0.9627 0.4226 0.2458 0.105 Uiso 1 1 calc R . .
O1 O 0.5010(9) -0.0505(7) 0.1479(4) 0.082(4) Uani 1 1 d . . .
C25 C 0.5546(11) 0.0091(9) 0.1488(5) 0.051(4) Uani 1 1 d . . .
O2 O 0.7812(12) 0.2525(10) 0.3121(4) 0.111(5) Uani 1 1 d . . .
C26 C 0.7688(12) 0.2399(9) 0.2753(4) 0.047(4) Uani 1 1 d . . .
Sb1 Sb 0.27708(9) 0.72030(7) 0.19762(4) 0.0640(3) Uani 1 1 d D . .
F1 F 0.3025(10) 0.8127(9) 0.2376(5) 0.155(6) Uani 1 1 d D . .
F2 F 0.3378(10) 0.6389(9) 0.2375(4) 0.131(5) Uani 1 1 d D . .
F3 F 0.4074(8) 0.7397(8) 0.1783(4) 0.108(4) Uani 1 1 d D . .
F4 F 0.1463(8) 0.7017(9) 0.2180(4) 0.118(4) Uani 1 1 d D . .
F5 F 0.2151(11) 0.8007(7) 0.1571(4) 0.129(5) Uani 1 1 d D . .
F6 F 0.2532(8) 0.6276(6) 0.1569(3) 0.088(3) Uani 1 1 d D . .
Sb2 Sb 0.7760(7) 0.7656(6) 0.0143(3) 0.0653(19) Uani 0.55(3) 1 d PD A 1
F7 F 0.822(3) 0.8708(15) -0.0077(14) 0.23(3) Uani 0.55(3) 1 d PD A 1
F8 F 0.866(3) 0.6999(19) -0.0150(14) 0.28(3) Uani 0.55(3) 1 d PD A 1
F9 F 0.876(3) 0.778(3) 0.0598(13) 0.38(5) Uani 0.55(3) 1 d PD A 1
F10 F 0.671(3) 0.753(3) -0.0289(11) 0.32(4) Uani 0.55(3) 1 d PD A 1
F11 F 0.676(2) 0.8334(14) 0.0423(9) 0.128(12) Uani 0.55(3) 1 d PD A 1
F12 F 0.733(3) 0.6623(15) 0.0425(11) 0.175(16) Uani 0.55(3) 1 d PD A 1
Sb2' Sb 0.7680(10) 0.7589(9) 0.0200(4) 0.088(4) Uani 0.45(3) 1 d PD A 2
F7' F 0.681(4) 0.854(3) 0.0067(15) 0.43(7) Uani 0.45(3) 1 d PD A 2
F8' F 0.883(3) 0.831(3) 0.0179(13) 0.23(3) Uani 0.45(3) 1 d PD A 2
F9' F 0.765(3) 0.786(2) 0.0777(7) 0.23(3) Uani 0.45(3) 1 d PD A 2
F10' F 0.775(3) 0.728(2) -0.0381(6) 0.141(16) Uani 0.45(3) 1 d PD A 2
F11' F 0.649(2) 0.687(3) 0.0178(13) 0.20(3) Uani 0.45(3) 1 d PD A 2
F12' F 0.854(4) 0.662(2) 0.0363(12) 0.22(2) Uani 0.45(3) 1 d PD A 2

loop_
_atom_site_aniso_label
_atom_site_aniso_U_11
_atom_site_aniso_U_22
_atom_site_aniso_U_33
_atom_site_aniso_U_23
_atom_site_aniso_U_13
_atom_site_aniso_U_12
Re1 0.0294(3) 0.0237(2) 0.0229(2) 0.00040(17) 0.00286(18) 0.00318(18)
Re2 0.0329(3) 0.0274(2) 0.0236(2) 0.00432(18) 0.00596(19) 0.01012(19)
Re3 0.0265(3) 0.0255(2) 0.0283(2) -0.00010(18) 0.00282(19) 0.00558(18)
Re4 0.0256(2) 0.0257(2) 0.0230(2) -0.00096(17) 0.00045(18) 0.00658(18)
Re5 0.0362(3) 0.0270(2) 0.0340(3) 0.00480(19) 0.0102(2) 0.0036(2)
Re6 0.0371(3) 0.0379(3) 0.0228(2) 0.00323(19) 0.0071(2) 0.0127(2)
Se1 0.0519(9) 0.0420(7) 0.0374(7) 0.0175(6) 0.0167(6) 0.0159(6)
Se2 0.0316(7) 0.0330(6) 0.0394(7) -0.0023(5) 0.0011(5) -0.0022(5)
Se3 0.0440(8) 0.0245(6) 0.0374(7) -0.0016(5) 0.0083(6) 0.0040(5)
Se4 0.0412(8) 0.0422(7) 0.0403(7) 0.0060(5) 0.0174(6) 0.0079(6)
Se5 0.0350(7) 0.0453(7) 0.0262(6) -0.0008(5) -0.0027(5) 0.0155(6)
Se6 0.0346(7) 0.0367(6) 0.0308(6) -0.0085(5) 0.0009(5) 0.0100(5)
Se7 0.0292(6) 0.0250(5) 0.0306(6) 0.0036(4) -0.0017(5) 0.0048(5)
Se8 0.0303(6) 0.0303(6) 0.0257(6) 0.0023(5) 0.0053(5) 0.0069(5)
P1 0.048(2) 0.0482(19) 0.0242(16) -0.0027(14) -0.0003(15) 0.0038(16)
P2 0.0406(19) 0.0321(16) 0.0328(17) 0.0053(13) 0.0073(14) 0.0122(14)
P3 0.0300(19) 0.0413(18) 0.059(2) 0.0022(16) 0.0009(16) 0.0116(15)
P4 0.0346(18) 0.0309(16) 0.0382(18) -0.0033(13) -0.0012(14) 0.0044(13)
C1 0.14(2) 0.082(14) 0.068(12) -0.044(10) -0.028(13) 0.018(13)
C2 0.14(2) 0.088(18) 0.25(4) -0.01(2) -0.08(2) 0.009(17)
C3 0.093(15) 0.130(18) 0.037(9) 0.000(10) -0.005(9) 0.015(13)
C4 0.18(3) 0.11(2) 0.113(19) -0.002(15) 0.026(18) -0.029(18)
C5 0.089(13) 0.087(12) 0.038(8) 0.001(8) -0.027(8) 0.018(10)
C6 0.116(18) 0.132(18) 0.060(12) 0.023(12) -0.038(11) -0.002(14)
C7 0.048(9) 0.051(9) 0.090(12) 0.019(8) 0.029(9) 0.015(7)
C8 0.059(11) 0.058(10) 0.140(17) 0.011(10) 0.029(11) 0.023(8)
C9 0.061(10) 0.040(7) 0.051(8) -0.009(6) -0.001(7) 0.019(7)
C10 0.084(13) 0.086(12) 0.045(9) -0.008(8) 0.015(9) 0.028(10)
C11 0.062(10) 0.051(8) 0.042(8) -0.001(6) -0.005(7) 0.019(7)
C12 0.069(12) 0.051(9) 0.103(14) 0.015(9) 0.027(10) 0.007(8)
C13 0.051(10) 0.052(9) 0.091(12) 0.001(8) -0.028(9) 0.009(7)
C14 0.067(11) 0.056(10) 0.103(14) 0.003(9) -0.038(10) 0.019(8)
C15 0.057(12) 0.064(12) 0.17(2) -0.047(13) -0.037(13) 0.043(10)
C16 0.106(19) 0.043(11) 0.30(4) -0.039(16) -0.10(2) 0.019(11)
C17 0.046(11) 0.089(14) 0.17(2) -0.028(14) -0.020(12) 0.020(10)
C18 0.062(13) 0.119(18) 0.114(17) -0.005(13) -0.019(12) 0.011(12)
C19 0.059(10) 0.029(7) 0.069(10) -0.005(6) -0.007(8) 0.006(6)
C20 0.063(11) 0.035(8) 0.122(15) -0.005(8) -0.006(10) -0.005(7)
C21 0.049(9) 0.044(8) 0.051(8) 0.005(6) 0.019(7) -0.004(6)
C22 0.100(14) 0.074(11) 0.037(8) 0.018(7) 0.005(9) -0.023(10)
C23 0.048(8) 0.042(7) 0.049(8) -0.003(6) -0.001(7) 0.001(6)
C24 0.077(12) 0.083(12) 0.049(9) -0.019(8) -0.002(8) -0.004(9)
O1 0.075(8) 0.062(7) 0.111(10) -0.001(7) 0.017(7) -0.029(6)
C25 0.052(9) 0.040(8) 0.065(10) 0.006(7) 0.020(8) -0.009(7)
O2 0.140(13) 0.123(11) 0.072(9) 0.012(8) 0.022(9) 0.062(10)
C26 0.071(10) 0.061(9) 0.009(6) -0.006(5) 0.008(6) 0.018(7)
Sb1 0.0485(6) 0.0651(7) 0.0752(7) -0.0263(6) -0.0175(5) 0.0145(5)
F1 0.115(11) 0.163(12) 0.181(13) -0.119(11) -0.038(10) -0.003(9)
F2 0.133(11) 0.144(11) 0.108(9) 0.031(8) -0.046(8) 0.008(9)
F3 0.071(7) 0.129(10) 0.126(10) -0.013(8) 0.016(7) -0.003(7)
F4 0.068(7) 0.167(12) 0.116(9) -0.056(8) -0.002(7) 0.000(7)
F5 0.151(12) 0.087(8) 0.141(11) -0.005(7) -0.033(9) 0.053(8)
F6 0.096(8) 0.080(7) 0.083(7) -0.045(5) -0.024(6) 0.020(6)
Sb2 0.067(3) 0.064(3) 0.064(3) -0.015(2) 0.000(2) -0.015(3)
F7 0.28(5) 0.083(19) 0.34(6) 0.10(3) 0.14(5) 0.02(3)
F8 0.28(5) 0.18(3) 0.43(8) 0.07(4) 0.28(6) 0.12(4)
F9 0.32(7) 0.32(7) 0.45(10) 0.15(7) -0.32(7) -0.13(6)
F10 0.24(6) 0.43(8) 0.25(6) -0.13(6) -0.15(5) 0.12(6)
F11 0.16(3) 0.105(18) 0.12(2) 0.013(15) 0.04(2) 0.025(17)
F12 0.22(4) 0.12(2) 0.18(3) 0.04(2) 0.00(3) -0.05(3)
Sb2' 0.087(6) 0.068(4) 0.101(6) 0.001(4) -0.040(5) 0.006(4)
F7' 0.68(17) 0.36(9) 0.21(7) 0.03(7) -0.14(9) 0.33(11)
F8' 0.27(6) 0.19(5) 0.21(5) 0.05(4) -0.03(4) -0.19(5)
F9' 0.37(7) 0.18(4) 0.12(3) -0.10(3) -0.11(4) 0.11(4)
F10' 0.17(4) 0.19(4) 0.062(17) -0.044(19) -0.02(2) -0.03(3)
F11' 0.09(3) 0.25(5) 0.25(6) -0.12(5) -0.02(3) -0.04(3)
F12' 0.28(6) 0.18(4) 0.19(5) 0.06(4) -0.03(5) 0.06(4)

loop_
_atom_type_symbol
_atom_type_description
_atom_type_scat_dispersion_real
_atom_type_scat_dispersion_imag
_atom_type_scat_source
C C 0.0033 0.0016 'International Tables Vol C Tables 4.2.6.8 and 6.1.1.4'
H H 0.0000 0.0000 'International Tables Vol C Tables 4.2.6.8 and 6.1.1.4'
O O 0.0106 0.0060 'International Tables Vol C Tables 4.2.6.8 and 6.1.1.4'
F F 0.0171 0.0103 'International Tables Vol C Tables 4.2.6.8 and 6.1.1.4'
Se Se -0.0929 2.2259 'International Tables Vol C Tables 4.2.6.8 and 6.1.1.4'
Sb Sb -0.5866 1.5461 'International Tables Vol C Tables 4.2.6.8 and 6.1.1.4'
Re Re -1.0185 7.2310 'International Tables Vol C Tables 4.2.6.8 and 6.1.1.4'
P P 0.1023 0.0942 'International Tables Vol C Tables 4.2.6.8 and 6.1.1.4'

loop_
_geom_angle_atom_site_label_1
_geom_angle_atom_site_label_2
_geom_angle_atom_site_label_3
_geom_angle
_geom_angle_site_symmetry_1
_geom_angle_site_symmetry_3
_geom_angle_publ_flag
P1 Re1 Se7 91.91(8) . . ?
P1 Re1 Se8 94.54(9) . . ?
Se7 Re1 Se8 88.96(4) . . ?
P1 Re1 Se3 92.40(8) . . ?
Se7 Re1 Se3 175.65(4) . . ?
Se8 Re1 Se3 90.14(4) . . ?
P1 Re1 Se2 89.74(9) . . ?
Se7 Re1 Se2 90.65(4) . . ?
Se8 Re1 Se2 175.72(4) . . ?
Se3 Re1 Se2 89.93(4) . . ?
P1 Re1 Re2 136.75(8) . . ?
Se7 Re1 Re2 117.98(3) . . ?
Se8 Re1 Re2 58.44(3) . . ?
Se3 Re1 Re2 58.09(3) . . ?
Se2 Re1 Re2 118.21(3) . . ?
P1 Re1 Re3 133.00(8) . . ?
Se7 Re1 Re3 58.58(3) . . ?
Se8 Re1 Re3 118.12(3) . . ?
Se3 Re1 Re3 118.36(3) . . ?
Se2 Re1 Re3 58.26(3) . . ?
Re2 Re1 Re3 90.20(2) . . ?
P1 Re1 Re5 133.44(8) . . ?
Se7 Re1 Re5 118.58(3) . . ?
Se8 Re1 Re5 118.47(3) . . ?
Se3 Re1 Re5 58.34(3) . . ?
Se2 Re1 Re5 58.16(3) . . ?
Re2 Re1 Re5 60.062(18) . . ?
Re3 Re1 Re5 60.028(17) . . ?
P1 Re1 Re4 136.69(8) . . ?
Se7 Re1 Re4 58.10(3) . . ?
Se8 Re1 Re4 58.09(3) . . ?
Se3 Re1 Re4 117.97(3) . . ?
Se2 Re1 Re4 118.27(3) . . ?
Re2 Re1 Re4 59.891(17) . . ?
Re3 Re1 Re4 60.038(17) . . ?
Re5 Re1 Re4 89.81(2) . . ?
P2 Re2 Se3 92.79(8) . . ?
P2 Re2 Se5 90.72(8) . . ?
Se3 Re2 Se5 176.47(4) . . ?
P2 Re2 Se8 89.63(7) . . ?
Se3 Re2 Se8 90.49(4) . . ?
Se5 Re2 Se8 89.90(4) . . ?
P2 Re2 Se1 94.72(8) . . ?
Se3 Re2 Se1 89.90(5) . . ?
Se5 Re2 Se1 89.44(5) . . ?
Se8 Re2 Se1 175.61(4) . . ?
P2 Re2 Re1 133.84(7) . . ?
Se3 Re2 Re1 58.63(3) . . ?
Se5 Re2 Re1 118.82(3) . . ?
Se8 Re2 Re1 58.46(3) . . ?
Se1 Re2 Re1 118.29(4) . . ?
P2 Re2 Re4 132.42(8) . . ?
Se3 Re2 Re4 118.96(3) . . ?
Se5 Re2 Re4 58.48(3) . . ?
Se8 Re2 Re4 58.26(3) . . ?
Se1 Re2 Re4 117.89(3) . . ?
Re1 Re2 Re4 60.350(16) . . ?
P2 Re2 Re6 136.24(7) . . ?
Se3 Re2 Re6 118.25(3) . . ?
Se5 Re2 Re6 58.60(3) . . ?
Se8 Re2 Re6 117.95(3) . . ?
Se1 Re2 Re6 58.18(3) . . ?
Re1 Re2 Re6 89.81(2) . . ?
Re4 Re2 Re6 59.711(16) . . ?
P2 Re2 Re5 137.51(8) . . ?
Se3 Re2 Re5 58.50(3) . . ?
Se5 Re2 Re5 118.36(3) . . ?
Se8 Re2 Re5 118.47(3) . . ?
Se1 Re2 Re5 58.28(3) . . ?
Re1 Re2 Re5 60.027(18) . . ?
Re4 Re2 Re5 90.057(19) . . ?
Re6 Re2 Re5 59.759(18) . . ?
P3 Re3 Se6 93.44(9) . . ?
P3 Re3 Se2 90.54(9) . . ?
Se6 Re3 Se2 176.00(4) . . ?
P3 Re3 Se4 94.21(9) . . ?
Se6 Re3 Se4 89.67(4) . . ?
Se2 Re3 Se4 89.61(4) . . ?
P3 Re3 Se7 90.16(9) . . ?
Se6 Re3 Se7 89.72(4) . . ?
Se2 Re3 Se7 90.70(4) . . ?
Se4 Re3 Se7 175.61(4) . . ?
P3 Re3 Re6 137.78(9) . . ?
Se6 Re3 Re6 58.40(3) . . ?
Se2 Re3 Re6 118.03(3) . . ?
Se4 Re3 Re6 58.43(3) . . ?
Se7 Re3 Re6 117.74(3) . . ?
P3 Re3 Re1 132.39(9) . . ?
Se6 Re3 Re1 118.54(3) . . ?
Se2 Re3 Re1 58.56(3) . . ?
Se4 Re3 Re1 118.37(3) . . ?
Se7 Re3 Re1 58.35(3) . . ?
Re6 Re3 Re1 89.82(2) . . ?
P3 Re3 Re5 135.52(9) . . ?
Se6 Re3 Re5 118.19(3) . . ?
Se2 Re3 Re5 58.24(3) . . ?
Se4 Re3 Re5 58.38(3) . . ?
Se7 Re3 Re5 118.31(3) . . ?
Re6 Re3 Re5 59.801(18) . . ?
Re1 Re3 Re5 59.994(16) . . ?
P3 Re3 Re4 134.48(9) . . ?
Se6 Re3 Re4 58.33(3) . . ?
Se2 Re3 Re4 118.76(3) . . ?
Se4 Re3 Re4 118.09(4) . . ?
Se7 Re3 Re4 58.09(3) . . ?
Re6 Re3 Re4 59.663(17) . . ?
Re1 Re3 Re4 60.226(16) . . ?
Re5 Re3 Re4 89.901(19) . . ?
P4 Re4 Se7 93.25(8) . . ?
P4 Re4 Se8 94.68(8) . . ?
Se7 Re4 Se8 89.23(4) . . ?
P4 Re4 Se6 89.49(8) . . ?
Se7 Re4 Se6 89.88(4) . . ?
Se8 Re4 Se6 175.78(4) . . ?
P4 Re4 Se5 90.86(8) . . ?
Se7 Re4 Se5 175.84(4) . . ?
Se8 Re4 Se5 89.81(4) . . ?
Se6 Re4 Se5 90.79(4) . . ?
P4 Re4 Re6 132.25(7) . . ?
Se7 Re4 Re6 118.50(3) . . ?
Se8 Re4 Re6 118.59(3) . . ?
Se6 Re4 Re6 58.45(3) . . ?
Se5 Re4 Re6 58.65(3) . . ?
P4 Re4 Re2 135.93(7) . . ?
Se7 Re4 Re2 118.07(3) . . ?
Se8 Re4 Re2 58.46(3) . . ?
Se6 Re4 Re2 118.57(3) . . ?
Se5 Re4 Re2 58.13(3) . . ?
Re6 Re4 Re2 60.150(16) . . ?
P4 Re4 Re3 134.00(7) . . ?
Se7 Re4 Re3 58.54(3) . . ?
Se8 Re4 Re3 118.05(3) . . ?
Se6 Re4 Re3 58.13(3) . . ?
Se5 Re4 Re3 118.59(3) . . ?
Re6 Re4 Re3 59.975(17) . . ?
Re2 Re4 Re3 89.950(19) . . ?
P4 Re4 Re1 138.01(7) . . ?
Se7 Re4 Re1 58.31(3) . . ?
Se8 Re4 Re1 58.32(3) . . ?
Se6 Re4 Re1 117.85(3) . . ?
Se5 Re4 Re1 117.88(3) . . ?
Re6 Re4 Re1 89.72(2) . . ?
Re2 Re4 Re1 59.758(17) . . ?
Re3 Re4 Re1 59.736(17) . . ?
C25 Re5 Se2 90.8(4) . . ?
C25 Re5 Se1 93.0(4) . . ?
Se2 Re5 Se1 176.20(5) . . ?
C25 Re5 Se3 90.3(4) . . ?
Se2 Re5 Se3 90.27(4) . . ?
Se1 Re5 Se3 89.79(4) . . ?
C25 Re5 Se4 93.6(4) . . ?
Se2 Re5 Se4 89.75(4) . . ?
Se1 Re5 Se4 89.93(4) . . ?
Se3 Re5 Se4 176.09(5) . . ?
C25 Re5 Re6 137.0(4) . . ?
Se2 Re5 Re6 118.40(3) . . ?
Se1 Re5 Re6 58.38(3) . . ?
Se3 Re5 Re6 118.18(4) . . ?
Se4 Re5 Re6 58.54(4) . . ?
C25 Re5 Re1 133.0(4) . . ?
Se2 Re5 Re1 58.60(3) . . ?
Se1 Re5 Re1 118.41(4) . . ?
Se3 Re5 Re1 58.46(3) . . ?
Se4 Re5 Re1 118.44(3) . . ?
Re6 Re5 Re1 89.95(2) . . ?
C25 Re5 Re2 134.5(4) . . ?
Se2 Re5 Re2 118.50(3) . . ?
Se1 Re5 Re2 58.52(3) . . ?
Se3 Re5 Re2 58.07(3) . . ?
Se4 Re5 Re2 118.65(4) . . ?
Re6 Re5 Re2 60.118(18) . . ?
Re1 Re5 Re2 59.911(17) . . ?
C25 Re5 Re3 135.4(4) . . ?
Se2 Re5 Re3 58.38(3) . . ?
Se1 Re5 Re3 118.41(4) . . ?
Se3 Re5 Re3 118.42(3) . . ?
Se4 Re5 Re3 58.47(3) . . ?
Re6 Re5 Re3 60.034(17) . . ?
Re1 Re5 Re3 59.978(16) . . ?
Re2 Re5 Re3 90.086(19) . . ?
C26 Re6 Se1 94.3(4) . . ?
C26 Re6 Se6 89.2(4) . . ?
Se1 Re6 Se6 176.44(4) . . ?
C26 Re6 Se4 93.3(4) . . ?
Se1 Re6 Se4 90.01(4) . . ?
Se6 Re6 Se4 89.66(4) . . ?
C26 Re6 Se5 90.4(4) . . ?
Se1 Re6 Se5 89.36(4) . . ?
Se6 Re6 Se5 90.74(4) . . ?
Se4 Re6 Se5 176.32(4) . . ?
C26 Re6 Re4 131.7(4) . . ?
Se1 Re6 Re4 118.70(3) . . ?
Se6 Re6 Re4 58.54(3) . . ?
Se4 Re6 Re4 118.87(3) . . ?
Se5 Re6 Re4 58.47(3) . . ?
C26 Re6 Re5 137.8(4) . . ?
Se1 Re6 Re5 58.53(4) . . ?
Se6 Re6 Re5 118.45(3) . . ?
Se4 Re6 Re5 58.54(3) . . ?
Se5 Re6 Re5 118.19(3) . . ?
Re4 Re6 Re5 90.52(2) . . ?
C26 Re6 Re3 134.1(4) . . ?
Se1 Re6 Re3 118.68(4) . . ?
Se6 Re6 Re3 58.30(3) . . ?
Se4 Re6 Re3 58.52(3) . . ?
Se5 Re6 Re3 118.80(3) . . ?
Re4 Re6 Re3 60.362(18) . . ?
Re5 Re6 Re3 60.165(18) . . ?
C26 Re6 Re2 135.6(4) . . ?
Se1 Re6 Re2 58.57(3) . . ?
Se6 Re6 Re2 118.66(3) . . ?
Se4 Re6 Re2 118.65(4) . . ?
Se5 Re6 Re2 58.07(3) . . ?
Re4 Re6 Re2 60.139(17) . . ?
Re5 Re6 Re2 60.123(19) . . ?
Re3 Re6 Re2 90.17(2) . . ?
Re6 Se1 Re5 63.09(3) . . ?
Re6 Se1 Re2 63.25(3) . . ?
Re5 Se1 Re2 63.20(3) . . ?
Re5 Se2 Re3 63.38(3) . . ?
Re5 Se2 Re1 63.24(3) . . ?
Re3 Se2 Re1 63.18(3) . . ?
Re2 Se3 Re5 63.43(3) . . ?
Re2 Se3 Re1 63.28(3) . . ?
Re5 Se3 Re1 63.20(3) . . ?
Re5 Se4 Re6 62.92(3) . . ?
Re5 Se4 Re3 63.14(3) . . ?
Re6 Se4 Re3 63.05(3) . . ?
Re2 Se5 Re4 63.39(3) . . ?
Re2 Se5 Re6 63.33(3) . . ?
Re4 Se5 Re6 62.88(3) . . ?
Re3 Se6 Re6 63.31(3) . . ?
Re3 Se6 Re4 63.54(3) . . ?
Re6 Se6 Re4 63.01(3) . . ?
Re4 Se7 Re1 63.59(3) . . ?
Re4 Se7 Re3 63.37(3) . . ?
Re1 Se7 Re3 63.07(3) . . ?
Re4 Se8 Re2 63.28(3) . . ?
Re4 Se8 Re1 63.59(3) . . ?
Re2 Se8 Re1 63.10(3) . . ?
C5 P1 C1 105.8(9) . . ?
C5 P1 C3 106.5(8) . . ?
C1 P1 C3 97.8(10) . . ?
C5 P1 Re1 112.7(5) . . ?
C1 P1 Re1 115.2(7) . . ?
C3 P1 Re1 117.3(6) . . ?
C11 P2 C9 102.9(6) . . ?
C11 P2 C7 103.5(7) . . ?
C9 P2 C7 105.8(7) . . ?
C11 P2 Re2 115.8(5) . . ?
C9 P2 Re2 115.6(5) . . ?
C7 P2 Re2 112.0(4) . . ?
C13 P3 C15 105.0(9) . . ?
C13 P3 C17 109.1(8) . . ?
C15 P3 C17 97.1(9) . . ?
C13 P3 Re3 112.1(5) . . ?
C15 P3 Re3 115.7(5) . . ?
C17 P3 Re3 116.4(6) . . ?
C21 P4 C19 105.2(7) . . ?
C21 P4 C23 99.9(6) . . ?
C19 P4 C23 105.4(6) . . ?
C21 P4 Re4 116.2(4) . . ?
C19 P4 Re4 112.5(5) . . ?
C23 P4 Re4 116.2(4) . . ?
C2 C1 P1 119.7(18) . . ?
C2 C1 H1A 107.4 . . ?
P1 C1 H1A 107.4 . . ?
C2 C1 H1B 107.4 . . ?
P1 C1 H1B 107.4 . . ?
H1A C1 H1B 106.9 . . ?
C1 C2 H2A 109.5 . . ?
C1 C2 H2B 109.5 . . ?
H2A C2 H2B 109.5 . . ?
C1 C2 H2C 109.5 . . ?
H2A C2 H2C 109.5 . . ?
H2B C2 H2C 109.5 . . ?
C4 C3 P1 113.2(15) . . ?
C4 C3 H3A 108.9 . . ?
P1 C3 H3A 108.9 . . ?
C4 C3 H3B 108.9 . . ?
P1 C3 H3B 108.9 . . ?
H3A C3 H3B 107.8 . . ?
C3 C4 H4A 109.5 . . ?
C3 C4 H4B 109.5 . . ?
H4A C4 H4B 109.5 . . ?
C3 C4 H4C 109.5 . . ?
H4A C4 H4C 109.5 . . ?
H4B C4 H4C 109.5 . . ?
C6 C5 P1 117.6(13) . . ?
C6 C5 H5A 107.9 . . ?
P1 C5 H5A 107.9 . . ?
C6 C5 H5B 107.9 . . ?
P1 C5 H5B 107.9 . . ?
H5A C5 H5B 107.2 . . ?
C5 C6 H6A 109.5 . . ?
C5 C6 H6B 109.5 . . ?
H6A C6 H6B 109.5 . . ?
C5 C6 H6C 109.5 . . ?
H6A C6 H6C 109.5 . . ?
H6B C6 H6C 109.5 . . ?
C8 C7 P2 116.1(11) . . ?
C8 C7 H7A 108.3 . . ?
P2 C7 H7A 108.3 . . ?
C8 C7 H7B 108.3 . . ?
P2 C7 H7B 108.3 . . ?
H7A C7 H7B 107.4 . . ?
C7 C8 H8A 109.5 . . ?
C7 C8 H8B 109.5 . . ?
H8A C8 H8B 109.5 . . ?
C7 C8 H8C 109.5 . . ?
H8A C8 H8C 109.5 . . ?
H8B C8 H8C 109.5 . . ?
C10 C9 P2 115.0(9) . . ?
C10 C9 H9A 108.5 . . ?
P2 C9 H9A 108.5 . . ?
C10 C9 H9B 108.5 . . ?
P2 C9 H9B 108.5 . . ?
H9A C9 H9B 107.5 . . ?
C9 C10 H10A 109.5 . . ?
C9 C10 H10B 109.5 . . ?
H10A C10 H10B 109.5 . . ?
C9 C10 H10C 109.5 . . ?
H10A C10 H10C 109.5 . . ?
H10B C10 H10C 109.5 . . ?
C12 C11 P2 114.2(10) . . ?
C12 C11 H11A 108.7 . . ?
P2 C11 H11A 108.7 . . ?
C12 C11 H11B 108.7 . . ?
P2 C11 H11B 108.7 . . ?
H11A C11 H11B 107.6 . . ?
C11 C12 H12A 109.5 . . ?
C11 C12 H12B 109.5 . . ?
H12A C12 H12B 109.5 . . ?
C11 C12 H12C 109.5 . . ?
H12A C12 H12C 109.5 . . ?
H12B C12 H12C 109.5 . . ?
C14 C13 P3 117.9(12) . . ?
C14 C13 H13A 107.8 . . ?
P3 C13 H13A 107.8 . . ?
C14 C13 H13B 107.8 . . ?
P3 C13 H13B 107.8 . . ?
H13A C13 H13B 107.2 . . ?
C13 C14 H14A 109.5 . . ?
C13 C14 H14B 109.5 . . ?
H14A C14 H14B 109.5 . . ?
C13 C14 H14C 109.5 . . ?
H14A C14 H14C 109.5 . . ?
H14B C14 H14C 109.5 . . ?
C16 C15 P3 116.6(15) . . ?
C16 C15 H15A 108.2 . . ?
P3 C15 H15A 108.2 . . ?
C16 C15 H15B 108.2 . . ?
P3 C15 H15B 108.2 . . ?
H15A C15 H15B 107.3 . . ?
C15 C16 H16A 109.5 . . ?
C15 C16 H16B 109.5 . . ?
H16A C16 H16B 109.5 . . ?
C15 C16 H16C 109.5 . . ?
H16A C16 H16C 109.5 . . ?
H16B C16 H16C 109.5 . . ?
C18 C17 P3 112.2(15) . . ?
C18 C17 H17A 109.2 . . ?
P3 C17 H17A 109.2 . . ?
C18 C17 H17B 109.2 . . ?
P3 C17 H17B 109.2 . . ?
H17A C17 H17B 107.9 . . ?
C17 C18 H18A 109.5 . . ?
C17 C18 H18B 109.5 . . ?
H18A C18 H18B 109.5 . . ?
C17 C18 H18C 109.5 . . ?
H18A C18 H18C 109.5 . . ?
H18B C18 H18C 109.5 . . ?
C20 C19 P4 115.7(10) . . ?
C20 C19 H19A 108.4 . . ?
P4 C19 H19A 108.4 . . ?
C20 C19 H19B 108.4 . . ?
P4 C19 H19B 108.4 . . ?
H19A C19 H19B 107.4 . . ?
C19 C20 H20A 109.5 . . ?
C19 C20 H20B 109.5 . . ?
H20A C20 H20B 109.5 . . ?
C19 C20 H20C 109.5 . . ?
H20A C20 H20C 109.5 . . ?
H20B C20 H20C 109.5 . . ?
C22 C21 P4 115.7(11) . . ?
C22 C21 H21A 108.4 . . ?
P4 C21 H21A 108.4 . . ?
C22 C21 H21B 108.4 . . ?
P4 C21 H21B 108.4 . . ?
H21A C21 H21B 107.4 . . ?
C21 C22 H22A 109.5 . . ?
C21 C22 H22B 109.5 . . ?
H22A C22 H22B 109.5 . . ?
C21 C22 H22C 109.5 . . ?
H22A C22 H22C 109.5 . . ?
H22B C22 H22C 109.5 . . ?
C24 C23 P4 115.6(10) . . ?
C24 C23 H23A 108.4 . . ?
P4 C23 H23A 108.4 . . ?
C24 C23 H23B 108.4 . . ?
P4 C23 H23B 108.4 . . ?
H23A C23 H23B 107.4 . . ?
C23 C24 H24A 109.5 . . ?
C23 C24 H24B 109.5 . . ?
H24A C24 H24B 109.5 . . ?
C23 C24 H24C 109.5 . . ?
H24A C24 H24C 109.5 . . ?
H24B C24 H24C 109.5 . . ?
O1 C25 Re5 177.9(14) . . ?
O2 C26 Re6 175.4(15) . . ?
F3 Sb1 F4 179.1(5) . . ?
F3 Sb1 F2 88.2(6) . . ?
F4 Sb1 F2 91.5(6) . . ?
F3 Sb1 F1 88.6(6) . . ?
F4 Sb1 F1 90.5(5) . . ?
F2 Sb1 F1 90.5(6) . . ?
F3 Sb1 F5 92.2(6) . . ?
F4 Sb1 F5 88.2(6) . . ?
F2 Sb1 F5 179.2(6) . . ?
F1 Sb1 F5 90.3(6) . . ?
F3 Sb1 F6 90.6(5) . . ?
F4 Sb1 F6 90.3(5) . . ?
F2 Sb1 F6 89.6(5) . . ?
F1 Sb1 F6 179.2(6) . . ?
F5 Sb1 F6 89.7(5) . . ?
F8 Sb2 F7 92.8(13) . . ?
F8 Sb2 F10 92.8(15) . . ?
F7 Sb2 F10 93.6(14) . . ?
F8 Sb2 F9 89.7(15) . . ?
F7 Sb2 F9 87.9(13) . . ?
F10 Sb2 F9 177.0(17) . . ?
F8 Sb2 F12 90.1(12) . . ?
F7 Sb2 F12 174.2(14) . . ?
F10 Sb2 F12 91.2(13) . . ?
F9 Sb2 F12 87.1(12) . . ?
F8 Sb2 F11 176.9(15) . . ?
F7 Sb2 F11 87.2(12) . . ?
F10 Sb2 F11 84.1(13) . . ?
F9 Sb2 F11 93.4(15) . . ?
F12 Sb2 F11 90.2(12) . . ?
F9' Sb2' F8' 88.8(14) . . ?
F9' Sb2' F7' 89.1(13) . . ?
F8' Sb2' F7' 90.5(15) . . ?
F9' Sb2' F10' 177.8(14) . . ?
F8' Sb2' F10' 91.0(13) . . ?
F7' Sb2' F10' 93.0(14) . . ?
F9' Sb2' F11' 95.0(15) . . ?
F8' Sb2' F11' 175.8(15) . . ?
F7' Sb2' F11' 87.8(15) . . ?
F10' Sb2' F11' 85.3(13) . . ?
F9' Sb2' F12' 88.2(12) . . ?
F8' Sb2' F12' 90.6(14) . . ?
F7' Sb2' F12' 177.1(17) . . ?
F10' Sb2' F12' 89.7(13) . . ?
F11' Sb2' F12' 91.2(14) . . ?

loop_
_geom_bond_atom_site_label_1
_geom_bond_atom_site_label_2
_geom_bond_distance
_geom_bond_site_symmetry_2
_geom_bond_publ_flag
Re1 P1 2.483(3) . ?
Re1 Se7 2.5204(11) . ?
Re1 Se8 2.5204(13) . ?
Re1 Se3 2.5209(12) . ?
Re1 Se2 2.5239(13) . ?
Re1 Re2 2.6371(6) . ?
Re1 Re3 2.6398(6) . ?
Re1 Re5 2.6402(6) . ?
Re1 Re4 2.6528(6) . ?
Re2 P2 2.487(3) . ?
Re2 Se3 2.5064(13) . ?
Re2 Se5 2.5084(13) . ?
Re2 Se8 2.5197(11) . ?
Re2 Se1 2.5234(12) . ?
Re2 Re4 2.6406(6) . ?
Re2 Re6 2.6409(6) . ?
Re2 Re5 2.6411(7) . ?
Re3 P3 2.480(3) . ?
Re3 Se6 2.5117(13) . ?
Re3 Se2 2.5157(13) . ?
Re3 Se4 2.5234(13) . ?
Re3 Se7 2.5267(12) . ?
Re3 Re6 2.6376(7) . ?
Re3 Re5 2.6411(7) . ?
Re3 Re4 2.6478(7) . ?
Re4 P4 2.487(3) . ?
Re4 Se7 2.5145(12) . ?
Re4 Se8 2.5143(11) . ?
Re4 Se6 2.5170(12) . ?
Re4 Se5 2.5179(12) . ?
Re4 Re6 2.6292(6) . ?
Re5 C25 2.051(14) . ?
Re5 Se2 2.5119(13) . ?
Re5 Se1 2.5168(14) . ?
Re5 Se3 2.5179(12) . ?
Re5 Se4 2.5210(13) . ?
Re5 Re6 2.6314(7) . ?
Re6 C26 2.068(11) . ?
Re6 Se1 2.5130(13) . ?
Re6 Se6 2.5144(13) . ?
Re6 Se4 2.5210(14) . ?
Re6 Se5 2.5226(14) . ?
P1 C5 1.800(15) . ?
P1 C1 1.812(17) . ?
P1 C3 1.815(19) . ?
P2 C11 1.822(13) . ?
P2 C9 1.824(12) . ?
P2 C7 1.827(15) . ?
P3 C13 1.811(15) . ?
P3 C15 1.817(17) . ?
P3 C17 1.86(2) . ?
P4 C21 1.822(12) . ?
P4 C19 1.831(12) . ?
P4 C23 1.849(13) . ?
C1 C2 1.35(3) . ?
C1 H1A 0.9800 . ?
C1 H1B 0.9800 . ?
C2 H2A 0.9700 . ?
C2 H2B 0.9700 . ?
C2 H2C 0.9700 . ?
C3 C4 1.45(3) . ?
C3 H3A 0.9800 . ?
C3 H3B 0.9800 . ?
C4 H4A 0.9700 . ?
C4 H4B 0.9700 . ?
C4 H4C 0.9700 . ?
C5 C6 1.51(2) . ?
C5 H5A 0.9800 . ?
C5 H5B 0.9800 . ?
C6 H6A 0.9700 . ?
C6 H6B 0.9700 . ?
C6 H6C 0.9700 . ?
C7 C8 1.505(18) . ?
C7 H7A 0.9800 . ?
C7 H7B 0.9800 . ?
C8 H8A 0.9700 . ?
C8 H8B 0.9700 . ?
C8 H8C 0.9700 . ?
C9 C10 1.534(18) . ?
C9 H9A 0.9800 . ?
C9 H9B 0.9800 . ?
C10 H10A 0.9700 . ?
C10 H10B 0.9700 . ?
C10 H10C 0.9700 . ?
C11 C12 1.534(19) . ?
C11 H11A 0.9800 . ?
C11 H11B 0.9800 . ?
C12 H12A 0.9700 . ?
C12 H12B 0.9700 . ?
C12 H12C 0.9700 . ?
C13 C14 1.531(18) . ?
C13 H13A 0.9800 . ?
C13 H13B 0.9800 . ?
C14 H14A 0.9700 . ?
C14 H14B 0.9700 . ?
C14 H14C 0.9700 . ?
C15 C16 1.46(3) . ?
C15 H15A 0.9800 . ?
C15 H15B 0.9800 . ?
C16 H16A 0.9700 . ?
C16 H16B 0.9700 . ?
C16 H16C 0.9700 . ?
C17 C18 1.42(2) . ?
C17 H17A 0.9800 . ?
C17 H17B 0.9800 . ?
C18 H18A 0.9700 . ?
C18 H18B 0.9700 . ?
C18 H18C 0.9700 . ?
C19 C20 1.530(18) . ?
C19 H19A 0.9800 . ?
C19 H19B 0.9800 . ?
C20 H20A 0.9700 . ?
C20 H20B 0.9700 . ?
C20 H20C 0.9700 . ?
C21 C22 1.490(18) . ?
C21 H21A 0.9800 . ?
C21 H21B 0.9800 . ?
C22 H22A 0.9700 . ?
C22 H22B 0.9700 . ?
C22 H22C 0.9700 . ?
C23 C24 1.527(17) . ?
C23 H23A 0.9800 . ?
C23 H23B 0.9800 . ?
C24 H24A 0.9700 . ?
C24 H24B 0.9700 . ?
C24 H24C 0.9700 . ?
O1 C25 1.111(15) . ?
O2 C26 1.130(15) . ?
Sb1 F3 1.813(10) . ?
Sb1 F4 1.830(10) . ?
Sb1 F2 1.832(10) . ?
Sb1 F1 1.836(10) . ?
Sb1 F5 1.840(10) . ?
Sb1 F6 1.851(8) . ?
Sb2 F8 1.785(16) . ?
Sb2 F7 1.804(16) . ?
Sb2 F10 1.805(16) . ?
Sb2 F9 1.810(17) . ?
Sb2 F12 1.848(15) . ?
Sb2 F11 1.861(16) . ?
Sb2' F9' 1.794(16) . ?
Sb2' F8' 1.812(17) . ?
Sb2' F7' 1.811(17) . ?
Sb2' F10' 1.824(16) . ?
Sb2' F11' 1.839(17) . ?
Sb2' F12' 1.842(16) . ?

loop_
_geom_torsion_atom_site_label_1
_geom_torsion_atom_site_label_2
_geom_torsion_atom_site_label_3
_geom_torsion_atom_site_label_4
_geom_torsion
_geom_torsion_site_symmetry_1
_geom_torsion_site_symmetry_2
_geom_torsion_site_symmetry_3
_geom_torsion_site_symmetry_4
_geom_torsion_publ_flag
P1 Re1 Re2 P2 5.71(17) . . . . ?
Se7 Re1 Re2 P2 -122.62(11) . . . . ?
Se8 Re1 Re2 P2 -53.13(11) . . . . ?
Se3 Re1 Re2 P2 59.56(11) . . . . ?
Se2 Re1 Re2 P2 129.95(11) . . . . ?
Re3 Re1 Re2 P2 -176.57(11) . . . . ?
Re5 Re1 Re2 P2 128.78(11) . . . . ?
Re4 Re1 Re2 P2 -121.98(11) . . . . ?
P1 Re1 Re2 Se3 -53.86(13) . . . . ?
Se7 Re1 Re2 Se3 177.82(5) . . . . ?
Se8 Re1 Re2 Se3 -112.69(4) . . . . ?
Se2 Re1 Re2 Se3 70.39(5) . . . . ?
Re3 Re1 Re2 Se3 123.87(4) . . . . ?
Re5 Re1 Re2 Se3 69.22(3) . . . . ?
Re4 Re1 Re2 Se3 178.46(4) . . . . ?
P1 Re1 Re2 Se5 128.96(13) . . . . ?
Se7 Re1 Re2 Se5 0.64(5) . . . . ?
Se8 Re1 Re2 Se5 70.12(5) . . . . ?
Se3 Re1 Re2 Se5 -177.18(5) . . . . ?
Se2 Re1 Re2 Se5 -106.80(5) . . . . ?
Re3 Re1 Re2 Se5 -53.31(4) . . . . ?
Re5 Re1 Re2 Se5 -107.97(4) . . . . ?
Re4 Re1 Re2 Se5 1.28(4) . . . . ?
P1 Re1 Re2 Se8 58.83(13) . . . . ?
Se7 Re1 Re2 Se8 -69.49(4) . . . . ?
Se3 Re1 Re2 Se8 112.69(4) . . . . ?
Se2 Re1 Re2 Se8 -176.92(5) . . . . ?
Re3 Re1 Re2 Se8 -123.44(3) . . . . ?
Re5 Re1 Re2 Se8 -178.09(3) . . . . ?
Re4 Re1 Re2 Se8 -68.85(3) . . . . ?
P1 Re1 Re2 Se1 -124.57(13) . . . . ?
Se7 Re1 Re2 Se1 107.11(5) . . . . ?
Se8 Re1 Re2 Se1 176.60(5) . . . . ?
Se3 Re1 Re2 Se1 -70.71(5) . . . . ?
Se2 Re1 Re2 Se1 -0.33(5) . . . . ?
Re3 Re1 Re2 Se1 53.16(4) . . . . ?
Re5 Re1 Re2 Se1 -1.50(4) . . . . ?
Re4 Re1 Re2 Se1 107.75(4) . . . . ?
P1 Re1 Re2 Re4 127.68(12) . . . . ?
Se7 Re1 Re2 Re4 -0.64(3) . . . . ?
Se8 Re1 Re2 Re4 68.85(3) . . . . ?
Se3 Re1 Re2 Re4 -178.46(4) . . . . ?
Se2 Re1 Re2 Re4 -108.08(4) . . . . ?
Re3 Re1 Re2 Re4 -54.593(17) . . . . ?
Re5 Re1 Re2 Re4 -109.25(2) . . . . ?
P1 Re1 Re2 Re6 -177.66(12) . . . . ?
Se7 Re1 Re2 Re6 54.02(4) . . . . ?
Se8 Re1 Re2 Re6 123.50(3) . . . . ?
Se3 Re1 Re2 Re6 -123.80(4) . . . . ?
Se2 Re1 Re2 Re6 -53.42(4) . . . . ?
Re3 Re1 Re2 Re6 0.06(2) . . . . ?
Re5 Re1 Re2 Re6 -54.587(19) . . . . ?
Re4 Re1 Re2 Re6 54.658(18) . . . . ?
P1 Re1 Re2 Re5 -123.07(12) . . . . ?
Se7 Re1 Re2 Re5 108.60(4) . . . . ?
Se8 Re1 Re2 Re5 178.09(3) . . . . ?
Se3 Re1 Re2 Re5 -69.22(3) . . . . ?
Se2 Re1 Re2 Re5 1.17(3) . . . . ?
Re3 Re1 Re2 Re5 54.652(18) . . . . ?
Re4 Re1 Re2 Re5 109.25(2) . . . . ?
P1 Re1 Re3 P3 -2.86(16) . . . . ?
Se7 Re1 Re3 P3 56.06(12) . . . . ?
Se8 Re1 Re3 P3 125.54(12) . . . . ?
Se3 Re1 Re3 P3 -127.50(12) . . . . ?
Se2 Re1 Re3 P3 -57.11(12) . . . . ?
Re2 Re1 Re3 P3 179.27(11) . . . . ?
Re5 Re1 Re3 P3 -126.05(12) . . . . ?
Re4 Re1 Re3 P3 124.80(12) . . . . ?
P1 Re1 Re3 Se6 -128.94(12) . . . . ?
Se7 Re1 Re3 Se6 -70.02(5) . . . . ?
Se8 Re1 Re3 Se6 -0.54(5) . . . . ?
Se3 Re1 Re3 Se6 106.42(5) . . . . ?
Se2 Re1 Re3 Se6 176.81(5) . . . . ?
Re2 Re1 Re3 Se6 53.19(4) . . . . ?
Re5 Re1 Re3 Se6 107.87(4) . . . . ?
Re4 Re1 Re3 Se6 -1.28(4) . . . . ?
P1 Re1 Re3 Se2 54.25(12) . . . . ?
Se7 Re1 Re3 Se2 113.17(5) . . . . ?
Se8 Re1 Re3 Se2 -177.35(5) . . . . ?
Se3 Re1 Re3 Se2 -70.39(5) . . . . ?
Re2 Re1 Re3 Se2 -123.62(4) . . . . ?
Re5 Re1 Re3 Se2 -68.94(4) . . . . ?
Re4 Re1 Re3 Se2 -178.09(4) . . . . ?
P1 Re1 Re3 Se4 124.43(12) . . . . ?
Se7 Re1 Re3 Se4 -176.64(5) . . . . ?
Se8 Re1 Re3 Se4 -107.16(5) . . . . ?
Se3 Re1 Re3 Se4 -0.21(6) . . . . ?
Se2 Re1 Re3 Se4 70.18(5) . . . . ?
Re2 Re1 Re3 Se4 -53.44(4) . . . . ?
Re5 Re1 Re3 Se4 1.24(4) . . . . ?
Re4 Re1 Re3 Se4 -107.91(4) . . . . ?
P1 Re1 Re3 Se7 -58.92(12) . . . . ?
Se8 Re1 Re3 Se7 69.48(4) . . . . ?
Se3 Re1 Re3 Se7 176.43(5) . . . . ?
Se2 Re1 Re3 Se7 -113.17(5) . . . . ?
Re2 Re1 Re3 Se7 123.21(4) . . . . ?
Re5 Re1 Re3 Se7 177.89(4) . . . . ?
Re4 Re1 Re3 Se7 68.74(3) . . . . ?
P1 Re1 Re3 Re6 177.80(11) . . . . ?
Se7 Re1 Re3 Re6 -123.27(4) . . . . ?
Se8 Re1 Re3 Re6 -53.79(4) . . . . ?
Se3 Re1 Re3 Re6 53.16(4) . . . . ?
Se2 Re1 Re3 Re6 123.55(4) . . . . ?
Re2 Re1 Re3 Re6 -0.06(2) . . . . ?
Re5 Re1 Re3 Re6 54.61(2) . . . . ?
Re4 Re1 Re3 Re6 -54.539(19) . . . . ?
P1 Re1 Re3 Re5 123.19(12) . . . . ?
Se7 Re1 Re3 Re5 -177.89(4) . . . . ?
Se8 Re1 Re3 Re5 -108.41(4) . . . . ?
Se3 Re1 Re3 Re5 -1.46(4) . . . . ?
Se2 Re1 Re3 Re5 68.94(4) . . . . ?
Re2 Re1 Re3 Re5 -54.679(19) . . . . ?
Re4 Re1 Re3 Re5 -109.15(2) . . . . ?
P1 Re1 Re3 Re4 -127.66(12) . . . . ?
Se7 Re1 Re3 Re4 -68.74(3) . . . . ?
Se8 Re1 Re3 Re4 0.74(3) . . . . ?
Se3 Re1 Re3 Re4 107.70(4) . . . . ?
Se2 Re1 Re3 Re4 178.09(4) . . . . ?
Re2 Re1 Re3 Re4 54.474(18) . . . . ?
Re5 Re1 Re3 Re4 109.15(2) . . . . ?
P2 Re2 Re4 P4 -5.38(15) . . . . ?
Se3 Re2 Re4 P4 -130.90(11) . . . . ?
Se5 Re2 Re4 P4 51.91(11) . . . . ?
Se8 Re2 Re4 P4 -60.23(11) . . . . ?
Se1 Re2 Re4 P4 122.20(11) . . . . ?
Re1 Re2 Re4 P4 -129.40(11) . . . . ?
Re6 Re2 Re4 P4 121.45(11) . . . . ?
Re5 Re2 Re4 P4 175.73(11) . . . . ?
P2 Re2 Re4 Se7 124.67(10) . . . . ?
Se3 Re2 Re4 Se7 -0.86(5) . . . . ?
Se5 Re2 Re4 Se7 -178.04(5) . . . . ?
Se8 Re2 Re4 Se7 69.81(5) . . . . ?
Se1 Re2 Re4 Se7 -107.76(5) . . . . ?
Re1 Re2 Re4 Se7 0.64(3) . . . . ?
Re6 Re2 Re4 Se7 -108.51(4) . . . . ?
Re5 Re2 Re4 Se7 -54.23(4) . . . . ?
P2 Re2 Re4 Se8 54.85(10) . . . . ?
Se3 Re2 Re4 Se8 -70.67(5) . . . . ?
Se5 Re2 Re4 Se8 112.14(5) . . . . ?
Se1 Re2 Re4 Se8 -177.58(5) . . . . ?
Re1 Re2 Re4 Se8 -69.17(3) . . . . ?
Re6 Re2 Re4 Se8 -178.32(4) . . . . ?
Re5 Re2 Re4 Se8 -124.04(4) . . . . ?
P2 Re2 Re4 Se6 -128.62(10) . . . . ?
Se3 Re2 Re4 Se6 105.86(5) . . . . ?
Se5 Re2 Re4 Se6 -71.33(5) . . . . ?
Se8 Re2 Re4 Se6 176.53(5) . . . . ?
Se1 Re2 Re4 Se6 -1.05(6) . . . . ?
Re1 Re2 Re4 Se6 107.36(4) . . . . ?
Re6 Re2 Re4 Se6 -1.79(4) . . . . ?
Re5 Re2 Re4 Se6 52.49(4) . . . . ?
P2 Re2 Re4 Se5 -57.29(10) . . . . ?
Se3 Re2 Re4 Se5 177.18(5) . . . . ?
Se8 Re2 Re4 Se5 -112.14(5) . . . . ?
Se1 Re2 Re4 Se5 70.28(5) . . . . ?
Re1 Re2 Re4 Se5 178.69(4) . . . . ?
Re6 Re2 Re4 Se5 69.54(4) . . . . ?
Re5 Re2 Re4 Se5 123.82(4) . . . . ?
P2 Re2 Re4 Re6 -126.82(10) . . . . ?
Se3 Re2 Re4 Re6 107.65(4) . . . . ?
Se5 Re2 Re4 Re6 -69.54(4) . . . . ?
Se8 Re2 Re4 Re6 178.32(4) . . . . ?
Se1 Re2 Re4 Re6 0.75(4) . . . . ?
Re1 Re2 Re4 Re6 109.15(2) . . . . ?
Re5 Re2 Re4 Re6 54.279(19) . . . . ?
P2 Re2 Re4 Re3 178.37(10) . . . . ?
Se3 Re2 Re4 Re3 52.85(4) . . . . ?
Se5 Re2 Re4 Re3 -124.34(4) . . . . ?
Se8 Re2 Re4 Re3 123.52(4) . . . . ?
Se1 Re2 Re4 Re3 -54.06(4) . . . . ?
Re1 Re2 Re4 Re3 54.348(18) . . . . ?
Re6 Re2 Re4 Re3 -54.802(19) . . . . ?
Re5 Re2 Re4 Re3 -0.523(19) . . . . ?
P2 Re2 Re4 Re1 124.03(10) . . . . ?
Se3 Re2 Re4 Re1 -1.50(4) . . . . ?
Se5 Re2 Re4 Re1 -178.69(4) . . . . ?
Se8 Re2 Re4 Re1 69.17(3) . . . . ?
Se1 Re2 Re4 Re1 -108.40(5) . . . . ?
Re6 Re2 Re4 Re1 -109.15(2) . . . . ?
Re5 Re2 Re4 Re1 -54.871(18) . . . . ?
P3 Re3 Re4 P4 7.46(16) . . . . ?
Se6 Re3 Re4 P4 -52.06(11) . . . . ?
Se2 Re3 Re4 P4 131.12(11) . . . . ?
Se4 Re3 Re4 P4 -122.37(11) . . . . ?
Se7 Re3 Re4 P4 60.11(11) . . . . ?
Re6 Re3 Re4 P4 -121.43(10) . . . . ?
Re1 Re3 Re4 P4 129.26(10) . . . . ?
Re5 Re3 Re4 P4 -175.85(10) . . . . ?
P3 Re3 Re4 Se7 -52.65(13) . . . . ?
Se6 Re3 Re4 Se7 -112.17(5) . . . . ?
Se2 Re3 Re4 Se7 71.01(5) . . . . ?
Se4 Re3 Re4 Se7 177.52(5) . . . . ?
Re6 Re3 Re4 Se7 178.46(3) . . . . ?
Re1 Re3 Re4 Se7 69.15(3) . . . . ?
Re5 Re3 Re4 Se7 124.04(3) . . . . ?
P3 Re3 Re4 Se8 -122.54(13) . . . . ?
Se6 Re3 Re4 Se8 177.93(5) . . . . ?
Se2 Re3 Re4 Se8 1.11(5) . . . . ?
Se4 Re3 Re4 Se8 107.62(5) . . . . ?
Se7 Re3 Re4 Se8 -69.89(4) . . . . ?
Re6 Re3 Re4 Se8 108.56(4) . . . . ?
Re1 Re3 Re4 Se8 -0.75(3) . . . . ?
Re5 Re3 Re4 Se8 54.14(4) . . . . ?
P3 Re3 Re4 Se6 59.53(13) . . . . ?
Se2 Re3 Re4 Se6 -176.82(5) . . . . ?
Se4 Re3 Re4 Se6 -70.31(5) . . . . ?
Se7 Re3 Re4 Se6 112.17(5) . . . . ?
Re6 Re3 Re4 Se6 -69.37(4) . . . . ?
Re1 Re3 Re4 Se6 -178.68(4) . . . . ?
Re5 Re3 Re4 Se6 -123.79(4) . . . . ?
P3 Re3 Re4 Se5 130.84(13) . . . . ?
Se6 Re3 Re4 Se5 71.31(5) . . . . ?
Se2 Re3 Re4 Se5 -105.51(5) . . . . ?
Se4 Re3 Re4 Se5 1.00(5) . . . . ?
Se7 Re3 Re4 Se5 -176.52(5) . . . . ?
Re6 Re3 Re4 Se5 1.94(4) . . . . ?
Re1 Re3 Re4 Se5 -107.37(4) . . . . ?
Re5 Re3 Re4 Se5 -52.48(4) . . . . ?
P3 Re3 Re4 Re6 128.89(12) . . . . ?
Se6 Re3 Re4 Re6 69.37(4) . . . . ?
Se2 Re3 Re4 Re6 -107.45(4) . . . . ?
Se4 Re3 Re4 Re6 -0.94(4) . . . . ?
Se7 Re3 Re4 Re6 -178.46(3) . . . . ?
Re1 Re3 Re4 Re6 -109.31(2) . . . . ?
Re5 Re3 Re4 Re6 -54.422(18) . . . . ?
P3 Re3 Re4 Re2 -176.16(12) . . . . ?
Se6 Re3 Re4 Re2 124.31(4) . . . . ?
Se2 Re3 Re4 Re2 -52.51(4) . . . . ?
Se4 Re3 Re4 Re2 54.00(4) . . . . ?
Se7 Re3 Re4 Re2 -123.51(3) . . . . ?
Re6 Re3 Re4 Re2 54.945(18) . . . . ?
Re1 Re3 Re4 Re2 -54.366(17) . . . . ?
Re5 Re3 Re4 Re2 0.523(19) . . . . ?
P3 Re3 Re4 Re1 -121.79(12) . . . . ?
Se6 Re3 Re4 Re1 178.68(4) . . . . ?
Se2 Re3 Re4 Re1 1.86(4) . . . . ?
Se4 Re3 Re4 Re1 108.37(4) . . . . ?
Se7 Re3 Re4 Re1 -69.15(3) . . . . ?
Re6 Re3 Re4 Re1 109.31(2) . . . . ?
Re5 Re3 Re4 Re1 54.889(18) . . . . ?
P1 Re1 Re4 P4 -1.21(16) . . . . ?
Se7 Re1 Re4 P4 -54.11(11) . . . . ?
Se8 Re1 Re4 P4 57.14(11) . . . . ?
Se3 Re1 Re4 P4 128.03(11) . . . . ?
Se2 Re1 Re4 P4 -125.48(11) . . . . ?
Re2 Re1 Re4 P4 126.55(11) . . . . ?
Re3 Re1 Re4 P4 -123.63(11) . . . . ?
Re5 Re1 Re4 P4 -178.55(11) . . . . ?
P1 Re1 Re4 Se7 52.90(12) . . . . ?
Se8 Re1 Re4 Se7 111.26(4) . . . . ?
Se3 Re1 Re4 Se7 -177.86(5) . . . . ?
Se2 Re1 Re4 Se7 -71.36(5) . . . . ?
Re2 Re1 Re4 Se7 -179.33(4) . . . . ?
Re3 Re1 Re4 Se7 -69.52(3) . . . . ?
Re5 Re1 Re4 Se7 -124.43(4) . . . . ?
P1 Re1 Re4 Se8 -58.35(12) . . . . ?
Se7 Re1 Re4 Se8 -111.26(4) . . . . ?
Se3 Re1 Re4 Se8 70.89(4) . . . . ?
Se2 Re1 Re4 Se8 177.38(5) . . . . ?
Re2 Re1 Re4 Se8 69.41(3) . . . . ?
Re3 Re1 Re4 Se8 179.23(3) . . . . ?
Re5 Re1 Re4 Se8 124.31(3) . . . . ?
P1 Re1 Re4 Se6 123.69(12) . . . . ?
Se7 Re1 Re4 Se6 70.79(5) . . . . ?
Se8 Re1 Re4 Se6 -177.96(5) . . . . ?
Se3 Re1 Re4 Se6 -107.07(5) . . . . ?
Se2 Re1 Re4 Se6 -0.57(5) . . . . ?
Re2 Re1 Re4 Se6 -108.55(4) . . . . ?
Re3 Re1 Re4 Se6 1.27(3) . . . . ?
Re5 Re1 Re4 Se6 -53.65(4) . . . . ?
P1 Re1 Re4 Se5 -129.02(12) . . . . ?
Se7 Re1 Re4 Se5 178.07(5) . . . . ?
Se8 Re1 Re4 Se5 -70.67(5) . . . . ?
Se3 Re1 Re4 Se5 0.22(5) . . . . ?
Se2 Re1 Re4 Se5 106.71(5) . . . . ?
Re2 Re1 Re4 Se5 -1.26(4) . . . . ?
Re3 Re1 Re4 Se5 108.55(4) . . . . ?
Re5 Re1 Re4 Se5 53.64(4) . . . . ?
P1 Re1 Re4 Re6 177.22(12) . . . . ?
Se7 Re1 Re4 Re6 124.31(3) . . . . ?
Se8 Re1 Re4 Re6 -124.43(3) . . . . ?
Se3 Re1 Re4 Re6 -53.54(4) . . . . ?
Se2 Re1 Re4 Re6 52.95(4) . . . . ?
Re2 Re1 Re4 Re6 -55.020(18) . . . . ?
Re3 Re1 Re4 Re6 54.796(17) . . . . ?
Re5 Re1 Re4 Re6 -0.121(19) . . . . ?
P1 Re1 Re4 Re2 -127.76(12) . . . . ?
Se7 Re1 Re4 Re2 179.33(4) . . . . ?
Se8 Re1 Re4 Re2 -69.41(3) . . . . ?
Se3 Re1 Re4 Re2 1.48(4) . . . . ?
Se2 Re1 Re4 Re2 107.97(4) . . . . ?
Re3 Re1 Re4 Re2 109.82(2) . . . . ?
Re5 Re1 Re4 Re2 54.899(18) . . . . ?
P1 Re1 Re4 Re3 122.42(12) . . . . ?
Se7 Re1 Re4 Re3 69.52(3) . . . . ?
Se8 Re1 Re4 Re3 -179.23(3) . . . . ?
Se3 Re1 Re4 Re3 -108.34(4) . . . . ?
Se2 Re1 Re4 Re3 -1.84(4) . . . . ?
Re2 Re1 Re4 Re3 -109.82(2) . . . . ?
Re5 Re1 Re4 Re3 -54.917(18) . . . . ?
P1 Re1 Re5 C25 3.3(6) . . . . ?
Se7 Re1 Re5 C25 127.9(5) . . . . ?
Se8 Re1 Re5 C25 -126.4(5) . . . . ?
Se3 Re1 Re5 C25 -55.7(5) . . . . ?
Se2 Re1 Re5 C25 56.7(5) . . . . ?
Re2 Re1 Re5 C25 -124.5(5) . . . . ?
Re3 Re1 Re5 C25 125.8(5) . . . . ?
Re4 Re1 Re5 C25 -179.3(5) . . . . ?
P1 Re1 Re5 Se2 -53.46(12) . . . . ?
Se7 Re1 Re5 Se2 71.15(5) . . . . ?
Se8 Re1 Re5 Se2 176.94(5) . . . . ?
Se3 Re1 Re5 Se2 -112.40(5) . . . . ?
Re2 Re1 Re5 Se2 178.79(4) . . . . ?
Re3 Re1 Re5 Se2 69.10(3) . . . . ?
Re4 Re1 Re5 Se2 124.03(3) . . . . ?
P1 Re1 Re5 Se1 129.25(12) . . . . ?
Se7 Re1 Re5 Se1 -106.13(5) . . . . ?
Se8 Re1 Re5 Se1 -0.35(5) . . . . ?
Se3 Re1 Re5 Se1 70.31(5) . . . . ?
Se2 Re1 Re5 Se1 -177.29(5) . . . . ?
Re2 Re1 Re5 Se1 1.50(4) . . . . ?
Re3 Re1 Re5 Se1 -108.18(4) . . . . ?
Re4 Re1 Re5 Se1 -53.26(4) . . . . ?
P1 Re1 Re5 Se3 58.94(12) . . . . ?
Se7 Re1 Re5 Se3 -176.44(5) . . . . ?
Se8 Re1 Re5 Se3 -70.66(5) . . . . ?
Se2 Re1 Re5 Se3 112.40(5) . . . . ?
Re2 Re1 Re5 Se3 -68.81(4) . . . . ?
Re3 Re1 Re5 Se3 -178.49(4) . . . . ?
Re4 Re1 Re5 Se3 -123.57(4) . . . . ?
P1 Re1 Re5 Se4 -123.81(12) . . . . ?
Se7 Re1 Re5 Se4 0.81(6) . . . . ?
Se8 Re1 Re5 Se4 106.59(5) . . . . ?
Se3 Re1 Re5 Se4 177.25(6) . . . . ?
Se2 Re1 Re5 Se4 -70.35(5) . . . . ?
Re2 Re1 Re5 Se4 108.44(4) . . . . ?
Re3 Re1 Re5 Se4 -1.25(4) . . . . ?
Re4 Re1 Re5 Se4 53.68(4) . . . . ?
P1 Re1 Re5 Re6 -177.37(11) . . . . ?
Se7 Re1 Re5 Re6 -52.75(4) . . . . ?
Se8 Re1 Re5 Re6 53.03(4) . . . . ?
Se3 Re1 Re5 Re6 123.69(4) . . . . ?
Se2 Re1 Re5 Re6 -123.91(4) . . . . ?
Re2 Re1 Re5 Re6 54.880(18) . . . . ?
Re3 Re1 Re5 Re6 -54.805(19) . . . . ?
Re4 Re1 Re5 Re6 0.120(19) . . . . ?
P1 Re1 Re5 Re2 127.75(11) . . . . ?
Se7 Re1 Re5 Re2 -107.63(4) . . . . ?
Se8 Re1 Re5 Re2 -1.85(3) . . . . ?
Se3 Re1 Re5 Re2 68.81(4) . . . . ?
Se2 Re1 Re5 Re2 -178.79(4) . . . . ?
Re3 Re1 Re5 Re2 -109.68(2) . . . . ?
Re4 Re1 Re5 Re2 -54.759(17) . . . . ?
P1 Re1 Re5 Re3 -122.56(11) . . . . ?
Se7 Re1 Re5 Re3 2.05(4) . . . . ?
Se8 Re1 Re5 Re3 107.83(4) . . . . ?
Se3 Re1 Re5 Re3 178.49(4) . . . . ?
Se2 Re1 Re5 Re3 -69.10(3) . . . . ?
Re2 Re1 Re5 Re3 109.68(2) . . . . ?
Re4 Re1 Re5 Re3 54.925(18) . . . . ?
P2 Re2 Re5 C25 -1.2(6) . . . . ?
Se3 Re2 Re5 C25 53.0(6) . . . . ?
Se5 Re2 Re5 C25 -128.8(6) . . . . ?
Se8 Re2 Re5 C25 124.3(6) . . . . ?
Se1 Re2 Re5 C25 -59.1(6) . . . . ?
Re1 Re2 Re5 C25 122.4(6) . . . . ?
Re4 Re2 Re5 C25 177.6(6) . . . . ?
Re6 Re2 Re5 C25 -128.2(6) . . . . ?
P2 Re2 Re5 Se2 -124.84(11) . . . . ?
Se3 Re2 Re5 Se2 -70.61(5) . . . . ?
Se5 Re2 Re5 Se2 107.55(5) . . . . ?
Se8 Re2 Re5 Se2 0.67(5) . . . . ?
Se1 Re2 Re5 Se2 177.27(5) . . . . ?
Re1 Re2 Re5 Se2 -1.18(3) . . . . ?
Re4 Re2 Re5 Se2 53.96(4) . . . . ?
Re6 Re2 Re5 Se2 108.20(4) . . . . ?
P2 Re2 Re5 Se1 57.89(11) . . . . ?
Se3 Re2 Re5 Se1 112.12(5) . . . . ?
Se5 Re2 Re5 Se1 -69.72(5) . . . . ?
Se8 Re2 Re5 Se1 -176.60(5) . . . . ?
Re1 Re2 Re5 Se1 -178.45(4) . . . . ?
Re4 Re2 Re5 Se1 -123.32(4) . . . . ?
Re6 Re2 Re5 Se1 -69.08(4) . . . . ?
P2 Re2 Re5 Se3 -54.23(11) . . . . ?
Se5 Re2 Re5 Se3 178.16(5) . . . . ?
Se8 Re2 Re5 Se3 71.28(5) . . . . ?
Se1 Re2 Re5 Se3 -112.12(5) . . . . ?
Re1 Re2 Re5 Se3 69.43(3) . . . . ?
Re4 Re2 Re5 Se3 124.56(4) . . . . ?
Re6 Re2 Re5 Se3 178.80(4) . . . . ?
P2 Re2 Re5 Se4 128.24(11) . . . . ?
Se3 Re2 Re5 Se4 -177.53(5) . . . . ?
Se5 Re2 Re5 Se4 0.63(5) . . . . ?
Se8 Re2 Re5 Se4 -106.25(5) . . . . ?
Se1 Re2 Re5 Se4 70.35(5) . . . . ?
Re1 Re2 Re5 Se4 -108.10(4) . . . . ?
Re4 Re2 Re5 Se4 -52.96(4) . . . . ?
Re6 Re2 Re5 Se4 1.28(4) . . . . ?
P2 Re2 Re5 Re6 126.97(11) . . . . ?
Se3 Re2 Re5 Re6 -178.80(4) . . . . ?
Se5 Re2 Re5 Re6 -0.64(4) . . . . ?
Se8 Re2 Re5 Re6 -107.52(4) . . . . ?
Se1 Re2 Re5 Re6 69.08(4) . . . . ?
Re1 Re2 Re5 Re6 -109.37(2) . . . . ?
Re4 Re2 Re5 Re6 -54.240(18) . . . . ?
P2 Re2 Re5 Re1 -123.66(11) . . . . ?
Se3 Re2 Re5 Re1 -69.43(3) . . . . ?
Se5 Re2 Re5 Re1 108.73(4) . . . . ?
Se8 Re2 Re5 Re1 1.85(3) . . . . ?
Se1 Re2 Re5 Re1 178.45(4) . . . . ?
Re4 Re2 Re5 Re1 55.135(17) . . . . ?
Re6 Re2 Re5 Re1 109.37(2) . . . . ?
P2 Re2 Re5 Re3 -178.27(11) . . . . ?
Se3 Re2 Re5 Re3 -124.04(4) . . . . ?
Se5 Re2 Re5 Re3 54.12(4) . . . . ?
Se8 Re2 Re5 Re3 -52.76(4) . . . . ?
Se1 Re2 Re5 Re3 123.84(4) . . . . ?
Re1 Re2 Re5 Re3 -54.611(17) . . . . ?
Re4 Re2 Re5 Re3 0.524(19) . . . . ?
Re6 Re2 Re5 Re3 54.764(18) . . . . ?
P3 Re3 Re5 C25 -0.9(6) . . . . ?
Se6 Re3 Re5 C25 129.1(6) . . . . ?
Se2 Re3 Re5 C25 -53.0(6) . . . . ?
Se4 Re3 Re5 C25 58.8(6) . . . . ?
Se7 Re3 Re5 C25 -124.5(6) . . . . ?
Re6 Re3 Re5 C25 128.2(6) . . . . ?
Re1 Re3 Re5 C25 -122.5(6) . . . . ?
Re4 Re3 Re5 C25 -177.5(6) . . . . ?
P3 Re3 Re5 Se2 52.08(13) . . . . ?
Se6 Re3 Re5 Se2 -177.91(5) . . . . ?
Se4 Re3 Re5 Se2 111.82(5) . . . . ?
Se7 Re3 Re5 Se2 -71.50(5) . . . . ?
Re6 Re3 Re5 Se2 -178.85(4) . . . . ?
Re1 Re3 Re5 Se2 -69.46(4) . . . . ?
Re4 Re3 Re5 Se2 -124.54(4) . . . . ?
P3 Re3 Re5 Se1 -130.26(13) . . . . ?
Se6 Re3 Re5 Se1 -0.25(5) . . . . ?
Se2 Re3 Re5 Se1 177.66(5) . . . . ?
Se4 Re3 Re5 Se1 -70.52(5) . . . . ?
Se7 Re3 Re5 Se1 106.15(5) . . . . ?
Re6 Re3 Re5 Se1 -1.19(4) . . . . ?
Re1 Re3 Re5 Se1 108.20(4) . . . . ?
Re4 Re3 Re5 Se1 53.12(4) . . . . ?
P3 Re3 Re5 Se3 123.00(13) . . . . ?
Se6 Re3 Re5 Se3 -106.99(5) . . . . ?
Se2 Re3 Re5 Se3 70.92(5) . . . . ?
Se4 Re3 Re5 Se3 -177.26(6) . . . . ?
Se7 Re3 Re5 Se3 -0.58(6) . . . . ?
Re6 Re3 Re5 Se3 -107.93(4) . . . . ?
Re1 Re3 Re5 Se3 1.46(4) . . . . ?
Re4 Re3 Re5 Se3 -53.62(4) . . . . ?
P3 Re3 Re5 Se4 -59.74(13) . . . . ?
Se6 Re3 Re5 Se4 70.27(5) . . . . ?
Se2 Re3 Re5 Se4 -111.82(5) . . . . ?
Se7 Re3 Re5 Se4 176.67(5) . . . . ?
Re6 Re3 Re5 Se4 69.33(4) . . . . ?
Re1 Re3 Re5 Se4 178.71(4) . . . . ?
Re4 Re3 Re5 Se4 123.64(4) . . . . ?
P3 Re3 Re5 Re6 -129.07(13) . . . . ?
Se6 Re3 Re5 Re6 0.94(4) . . . . ?
Se2 Re3 Re5 Re6 178.85(4) . . . . ?
Se4 Re3 Re5 Re6 -69.33(4) . . . . ?
Se7 Re3 Re5 Re6 107.35(4) . . . . ?
Re1 Re3 Re5 Re6 109.39(2) . . . . ?
Re4 Re3 Re5 Re6 54.310(18) . . . . ?
P3 Re3 Re5 Re1 121.54(13) . . . . ?
Se6 Re3 Re5 Re1 -108.45(4) . . . . ?
Se2 Re3 Re5 Re1 69.46(4) . . . . ?
Se4 Re3 Re5 Re1 -178.71(4) . . . . ?
Se7 Re3 Re5 Re1 -2.04(4) . . . . ?
Re6 Re3 Re5 Re1 -109.39(2) . . . . ?
Re4 Re3 Re5 Re1 -55.079(18) . . . . ?
P3 Re3 Re5 Re2 176.10(12) . . . . ?
Se6 Re3 Re5 Re2 -53.89(4) . . . . ?
Se2 Re3 Re5 Re2 124.02(4) . . . . ?
Se4 Re3 Re5 Re2 -124.16(4) . . . . ?
Se7 Re3 Re5 Re2 52.51(4) . . . . ?
Re6 Re3 Re5 Re2 -54.832(19) . . . . ?
Re1 Re3 Re5 Re2 54.556(18) . . . . ?
Re4 Re3 Re5 Re2 -0.523(19) . . . . ?
P4 Re4 Re6 C26 -0.4(5) . . . . ?
Se7 Re4 Re6 C26 -125.9(5) . . . . ?
Se8 Re4 Re6 C26 127.9(5) . . . . ?
Se6 Re4 Re6 C26 -55.5(5) . . . . ?
Se5 Re4 Re6 C26 57.6(5) . . . . ?
Re2 Re4 Re6 C26 126.3(5) . . . . ?
Re3 Re4 Re6 C26 -124.4(5) . . . . ?
Re1 Re4 Re6 C26 -179.0(5) . . . . ?
P4 Re4 Re6 Se1 -127.48(11) . . . . ?
Se7 Re4 Re6 Se1 107.05(5) . . . . ?
Se8 Re4 Re6 Se1 0.87(6) . . . . ?
Se6 Re4 Re6 Se1 177.40(6) . . . . ?
Se5 Re4 Re6 Se1 -69.46(5) . . . . ?
Re2 Re4 Re6 Se1 -0.76(4) . . . . ?
Re3 Re4 Re6 Se1 108.54(5) . . . . ?
Re1 Re4 Re6 Se1 53.94(5) . . . . ?
P4 Re4 Re6 Se6 55.12(10) . . . . ?
Se7 Re4 Re6 Se6 -70.35(5) . . . . ?
Se8 Re4 Re6 Se6 -176.52(5) . . . . ?
Se5 Re4 Re6 Se6 113.14(5) . . . . ?
Re2 Re4 Re6 Se6 -178.15(4) . . . . ?
Re3 Re4 Re6 Se6 -68.85(4) . . . . ?
Re1 Re4 Re6 Se6 -123.45(4) . . . . ?
P4 Re4 Re6 Se4 124.93(10) . . . . ?
Se7 Re4 Re6 Se4 -0.54(5) . . . . ?
Se8 Re4 Re6 Se4 -106.72(5) . . . . ?
Se6 Re4 Re6 Se4 69.81(5) . . . . ?
Se5 Re4 Re6 Se4 -177.05(5) . . . . ?
Re2 Re4 Re6 Se4 -108.35(4) . . . . ?
Re3 Re4 Re6 Se4 0.95(4) . . . . ?
Re1 Re4 Re6 Se4 -53.65(4) . . . . ?
P4 Re4 Re6 Se5 -58.02(10) . . . . ?
Se7 Re4 Re6 Se5 176.51(5) . . . . ?
Se8 Re4 Re6 Se5 70.33(5) . . . . ?
Se6 Re4 Re6 Se5 -113.14(5) . . . . ?
Re2 Re4 Re6 Se5 68.70(3) . . . . ?
Re3 Re4 Re6 Se5 178.00(4) . . . . ?
Re1 Re4 Re6 Se5 123.40(4) . . . . ?
P4 Re4 Re6 Re5 178.70(10) . . . . ?
Se7 Re4 Re6 Re5 53.23(4) . . . . ?
Se8 Re4 Re6 Re5 -52.95(4) . . . . ?
Se6 Re4 Re6 Re5 123.58(4) . . . . ?
Se5 Re4 Re6 Re5 -123.28(4) . . . . ?
Re2 Re4 Re6 Re5 -54.577(19) . . . . ?
Re3 Re4 Re6 Re5 54.721(18) . . . . ?
Re1 Re4 Re6 Re5 0.121(19) . . . . ?
P4 Re4 Re6 Re3 123.98(10) . . . . ?
Se7 Re4 Re6 Re3 -1.50(3) . . . . ?
Se8 Re4 Re6 Re3 -107.67(4) . . . . ?
Se6 Re4 Re6 Re3 68.85(4) . . . . ?
Se5 Re4 Re6 Re3 -178.00(4) . . . . ?
Re2 Re4 Re6 Re3 -109.30(2) . . . . ?
Re1 Re4 Re6 Re3 -54.600(17) . . . . ?
P4 Re4 Re6 Re2 -126.72(10) . . . . ?
Se7 Re4 Re6 Re2 107.80(4) . . . . ?
Se8 Re4 Re6 Re2 1.63(4) . . . . ?
Se6 Re4 Re6 Re2 178.15(4) . . . . ?
Se5 Re4 Re6 Re2 -68.70(3) . . . . ?
Re3 Re4 Re6 Re2 109.30(2) . . . . ?
Re1 Re4 Re6 Re2 54.698(19) . . . . ?
C25 Re5 Re6 C26 -1.8(8) . . . . ?
Se2 Re5 Re6 C26 125.3(5) . . . . ?
Se1 Re5 Re6 C26 -57.1(5) . . . . ?
Se3 Re5 Re6 C26 -127.5(5) . . . . ?
Se4 Re5 Re6 C26 54.9(5) . . . . ?
Re1 Re5 Re6 C26 178.9(5) . . . . ?
Re2 Re5 Re6 C26 -126.4(5) . . . . ?
Re3 Re5 Re6 C26 124.1(5) . . . . ?
C25 Re5 Re6 Se1 55.3(6) . . . . ?
Se2 Re5 Re6 Se1 -177.65(5) . . . . ?
Se3 Re5 Re6 Se1 -70.45(5) . . . . ?
Se4 Re5 Re6 Se1 112.02(5) . . . . ?
Re1 Re5 Re6 Se1 -124.01(4) . . . . ?
Re2 Re5 Re6 Se1 -69.30(4) . . . . ?
Re3 Re5 Re6 Se1 -178.77(4) . . . . ?
C25 Re5 Re6 Se6 -126.8(6) . . . . ?
Se2 Re5 Re6 Se6 0.17(5) . . . . ?
Se1 Re5 Re6 Se6 177.83(5) . . . . ?
Se3 Re5 Re6 Se6 107.38(5) . . . . ?
Se4 Re5 Re6 Se6 -70.16(5) . . . . ?
Re1 Re5 Re6 Se6 53.82(4) . . . . ?
Re2 Re5 Re6 Se6 108.53(4) . . . . ?
Re3 Re5 Re6 Se6 -0.94(4) . . . . ?
C25 Re5 Re6 Se4 -56.7(6) . . . . ?
Se2 Re5 Re6 Se4 70.33(5) . . . . ?
Se1 Re5 Re6 Se4 -112.02(5) . . . . ?
Se3 Re5 Re6 Se4 177.53(5) . . . . ?
Re1 Re5 Re6 Se4 123.98(4) . . . . ?
Re2 Re5 Re6 Se4 178.69(4) . . . . ?
Re3 Re5 Re6 Se4 69.22(4) . . . . ?
C25 Re5 Re6 Se5 125.3(6) . . . . ?
Se2 Re5 Re6 Se5 -107.72(5) . . . . ?
Se1 Re5 Re6 Se5 69.94(5) . . . . ?
Se3 Re5 Re6 Se5 -0.51(5) . . . . ?
Se4 Re5 Re6 Se5 -178.05(5) . . . . ?
Re1 Re5 Re6 Se5 -54.07(4) . . . . ?
Re2 Re5 Re6 Se5 0.64(4) . . . . ?
Re3 Re5 Re6 Se5 -108.83(4) . . . . ?
C25 Re5 Re6 Re4 179.2(6) . . . . ?
Se2 Re5 Re6 Re4 -53.77(4) . . . . ?
Se1 Re5 Re6 Re4 123.89(4) . . . . ?
Se3 Re5 Re6 Re4 53.44(4) . . . . ?
Se4 Re5 Re6 Re4 -124.10(4) . . . . ?
Re1 Re5 Re6 Re4 -0.122(19) . . . . ?
Re2 Re5 Re6 Re4 54.589(17) . . . . ?
Re3 Re5 Re6 Re4 -54.881(18) . . . . ?
C25 Re5 Re6 Re3 -125.9(6) . . . . ?
Se2 Re5 Re6 Re3 1.11(4) . . . . ?
Se1 Re5 Re6 Re3 178.77(4) . . . . ?
Se3 Re5 Re6 Re3 108.32(4) . . . . ?
Se4 Re5 Re6 Re3 -69.22(4) . . . . ?
Re1 Re5 Re6 Re3 54.759(18) . . . . ?
Re2 Re5 Re6 Re3 109.47(2) . . . . ?
C25 Re5 Re6 Re2 124.6(6) . . . . ?
Se2 Re5 Re6 Re2 -108.36(4) . . . . ?
Se1 Re5 Re6 Re2 69.30(4) . . . . ?
Se3 Re5 Re6 Re2 -1.15(3) . . . . ?
Se4 Re5 Re6 Re2 -178.69(4) . . . . ?
Re1 Re5 Re6 Re2 -54.711(17) . . . . ?
Re3 Re5 Re6 Re2 -109.47(2) . . . . ?
P3 Re3 Re6 C26 -3.3(6) . . . . ?
Se6 Re3 Re6 C26 51.7(6) . . . . ?
Se2 Re3 Re6 C26 -130.4(6) . . . . ?
Se4 Re3 Re6 C26 -60.0(6) . . . . ?
Se7 Re3 Re6 C26 122.5(6) . . . . ?
Re1 Re3 Re6 C26 176.0(6) . . . . ?
Re5 Re3 Re6 C26 -129.3(6) . . . . ?
Re4 Re3 Re6 C26 121.0(6) . . . . ?
P3 Re3 Re6 Se1 127.15(13) . . . . ?
Se6 Re3 Re6 Se1 -177.83(5) . . . . ?
Se2 Re3 Re6 Se1 0.09(5) . . . . ?
Se4 Re3 Re6 Se1 70.45(5) . . . . ?
Se7 Re3 Re6 Se1 -107.10(5) . . . . ?
Re1 Re3 Re6 Se1 -53.58(4) . . . . ?
Re5 Re3 Re6 Se1 1.20(4) . . . . ?
Re4 Re3 Re6 Se1 -108.58(4) . . . . ?
P3 Re3 Re6 Se6 -55.02(13) . . . . ?
Se2 Re3 Re6 Se6 177.92(5) . . . . ?
Se4 Re3 Re6 Se6 -111.72(5) . . . . ?
Se7 Re3 Re6 Se6 70.73(5) . . . . ?
Re1 Re3 Re6 Se6 124.25(4) . . . . ?
Re5 Re3 Re6 Se6 179.03(4) . . . . ?
Re4 Re3 Re6 Se6 69.25(3) . . . . ?
P3 Re3 Re6 Se4 56.71(13) . . . . ?
Se6 Re3 Re6 Se4 111.72(5) . . . . ?
Se2 Re3 Re6 Se4 -70.36(5) . . . . ?
Se7 Re3 Re6 Se4 -177.55(5) . . . . ?
Re1 Re3 Re6 Se4 -124.02(4) . . . . ?
Re5 Re3 Re6 Se4 -69.25(4) . . . . ?
Re4 Re3 Re6 Se4 -179.02(4) . . . . ?
P3 Re3 Re6 Se5 -126.21(13) . . . . ?
Se6 Re3 Re6 Se5 -71.20(5) . . . . ?
Se2 Re3 Re6 Se5 106.72(5) . . . . ?
Se4 Re3 Re6 Se5 177.08(5) . . . . ?
Se7 Re3 Re6 Se5 -0.47(5) . . . . ?
Re1 Re3 Re6 Se5 53.06(4) . . . . ?
Re5 Re3 Re6 Se5 107.83(4) . . . . ?
Re4 Re3 Re6 Se5 -1.94(4) . . . . ?
P3 Re3 Re6 Re4 -124.27(13) . . . . ?
Se6 Re3 Re6 Re4 -69.25(3) . . . . ?
Se2 Re3 Re6 Re4 108.66(4) . . . . ?
Se4 Re3 Re6 Re4 179.02(4) . . . . ?
Se7 Re3 Re6 Re4 1.48(3) . . . . ?
Re1 Re3 Re6 Re4 55.000(18) . . . . ?
Re5 Re3 Re6 Re4 109.77(2) . . . . ?
P3 Re3 Re6 Re5 125.96(13) . . . . ?
Se6 Re3 Re6 Re5 -179.03(4) . . . . ?
Se2 Re3 Re6 Re5 -1.11(4) . . . . ?
Se4 Re3 Re6 Re5 69.25(4) . . . . ?
Se7 Re3 Re6 Re5 -108.29(4) . . . . ?
Re1 Re3 Re6 Re5 -54.772(18) . . . . ?
Re4 Re3 Re6 Re5 -109.77(2) . . . . ?
P3 Re3 Re6 Re2 -179.21(13) . . . . ?
Se6 Re3 Re6 Re2 -124.19(4) . . . . ?
Se2 Re3 Re6 Re2 53.73(4) . . . . ?
Se4 Re3 Re6 Re2 124.09(4) . . . . ?
Se7 Re3 Re6 Re2 -53.46(4) . . . . ?
Re1 Re3 Re6 Re2 0.06(2) . . . . ?
Re5 Re3 Re6 Re2 54.837(19) . . . . ?
Re4 Re3 Re6 Re2 -54.936(18) . . . . ?
P2 Re2 Re6 C26 0.6(6) . . . . ?
Se3 Re2 Re6 C26 130.5(6) . . . . ?
Se5 Re2 Re6 C26 -51.3(6) . . . . ?
Se8 Re2 Re6 C26 -122.3(6) . . . . ?
Se1 Re2 Re6 C26 60.1(6) . . . . ?
Re1 Re2 Re6 C26 -175.9(6) . . . . ?
Re4 Re2 Re6 C26 -120.7(6) . . . . ?
Re5 Re2 Re6 C26 129.3(6) . . . . ?
P2 Re2 Re6 Se1 -59.47(12) . . . . ?
Se3 Re2 Re6 Se1 70.39(5) . . . . ?
Se5 Re2 Re6 Se1 -111.43(5) . . . . ?
Se8 Re2 Re6 Se1 177.61(5) . . . . ?
Re1 Re2 Re6 Se1 124.04(4) . . . . ?
Re4 Re2 Re6 Se1 179.22(4) . . . . ?
Re5 Re2 Re6 Se1 69.23(4) . . . . ?
P2 Re2 Re6 Se6 123.10(12) . . . . ?
Se3 Re2 Re6 Se6 -107.04(5) . . . . ?
Se5 Re2 Re6 Se6 71.14(5) . . . . ?
Se8 Re2 Re6 Se6 0.18(6) . . . . ?
Se1 Re2 Re6 Se6 -177.43(6) . . . . ?
Re1 Re2 Re6 Se6 -53.39(4) . . . . ?
Re4 Re2 Re6 Se6 1.80(4) . . . . ?
Re5 Re2 Re6 Se6 -108.19(4) . . . . ?
P2 Re2 Re6 Se4 -129.98(12) . . . . ?
Se3 Re2 Re6 Se4 -0.12(5) . . . . ?
Se5 Re2 Re6 Se4 178.06(5) . . . . ?
Se8 Re2 Re6 Se4 107.10(5) . . . . ?
Se1 Re2 Re6 Se4 -70.51(5) . . . . ?
Re1 Re2 Re6 Se4 53.53(4) . . . . ?
Re4 Re2 Re6 Se4 108.71(4) . . . . ?
Re5 Re2 Re6 Se4 -1.28(4) . . . . ?
P2 Re2 Re6 Se5 51.96(12) . . . . ?
Se3 Re2 Re6 Se5 -178.18(5) . . . . ?
Se8 Re2 Re6 Se5 -70.96(5) . . . . ?
Se1 Re2 Re6 Se5 111.43(5) . . . . ?
Re1 Re2 Re6 Se5 -124.53(4) . . . . ?
Re4 Re2 Re6 Se5 -69.35(3) . . . . ?
Re5 Re2 Re6 Se5 -179.34(4) . . . . ?
P2 Re2 Re6 Re4 121.31(11) . . . . ?
Se3 Re2 Re6 Re4 -108.83(4) . . . . ?
Se5 Re2 Re6 Re4 69.35(4) . . . . ?
Se8 Re2 Re6 Re4 -1.62(4) . . . . ?
Se1 Re2 Re6 Re4 -179.22(4) . . . . ?
Re1 Re2 Re6 Re4 -55.183(18) . . . . ?
Re5 Re2 Re6 Re4 -109.99(2) . . . . ?
P2 Re2 Re6 Re5 -128.70(11) . . . . ?
Se3 Re2 Re6 Re5 1.16(3) . . . . ?
Se5 Re2 Re6 Re5 179.34(4) . . . . ?
Se8 Re2 Re6 Re5 108.37(4) . . . . ?
Se1 Re2 Re6 Re5 -69.23(4) . . . . ?
Re1 Re2 Re6 Re5 54.807(18) . . . . ?
Re4 Re2 Re6 Re5 109.99(2) . . . . ?
P2 Re2 Re6 Re3 176.42(11) . . . . ?
Se3 Re2 Re6 Re3 -53.71(4) . . . . ?
Se5 Re2 Re6 Re3 124.47(4) . . . . ?
Se8 Re2 Re6 Re3 53.50(4) . . . . ?
Se1 Re2 Re6 Re3 -124.11(4) . . . . ?
Re1 Re2 Re6 Re3 -0.06(2) . . . . ?
Re4 Re2 Re6 Re3 55.118(18) . . . . ?
Re5 Re2 Re6 Re3 -54.871(19) . . . . ?
C26 Re6 Se1 Re5 145.5(4) . . . . ?
Se6 Re6 Se1 Re5 -32.5(8) . . . . ?
Se4 Re6 Se1 Re5 52.26(4) . . . . ?
Se5 Re6 Se1 Re5 -124.11(4) . . . . ?
Re4 Re6 Se1 Re5 -71.15(4) . . . . ?
Re3 Re6 Se1 Re5 -1.22(4) . . . . ?
Re2 Re6 Se1 Re5 -71.92(3) . . . . ?
C26 Re6 Se1 Re2 -142.5(4) . . . . ?
Se6 Re6 Se1 Re2 39.4(8) . . . . ?
Se4 Re6 Se1 Re2 124.18(4) . . . . ?
Se5 Re6 Se1 Re2 -52.19(4) . . . . ?
Re4 Re6 Se1 Re2 0.77(4) . . . . ?
Re5 Re6 Se1 Re2 71.92(3) . . . . ?
Re3 Re6 Se1 Re2 70.70(4) . . . . ?
C25 Re5 Se1 Re6 -145.8(4) . . . . ?
Se2 Re5 Se1 Re6 32.9(7) . . . . ?
Se3 Re5 Se1 Re6 123.83(4) . . . . ?
Se4 Re5 Se1 Re6 -52.26(4) . . . . ?
Re1 Re5 Se1 Re6 70.47(3) . . . . ?
Re2 Re5 Se1 Re6 72.00(3) . . . . ?
Re3 Re5 Se1 Re6 1.21(4) . . . . ?
C25 Re5 Se1 Re2 142.2(4) . . . . ?
Se2 Re5 Se1 Re2 -39.1(7) . . . . ?
Se3 Re5 Se1 Re2 51.84(4) . . . . ?
Se4 Re5 Se1 Re2 -124.26(4) . . . . ?
Re6 Re5 Se1 Re2 -72.00(3) . . . . ?
Re1 Re5 Se1 Re2 -1.52(4) . . . . ?
Re3 Re5 Se1 Re2 -70.78(3) . . . . ?
P2 Re2 Se1 Re6 143.29(8) . . . . ?
Se3 Re2 Se1 Re6 -123.92(4) . . . . ?
Se5 Re2 Se1 Re6 52.62(4) . . . . ?
Se8 Re2 Se1 Re6 -28.8(6) . . . . ?
Re1 Re2 Se1 Re6 -70.22(4) . . . . ?
Re4 Re2 Se1 Re6 -0.76(4) . . . . ?
Re5 Re2 Se1 Re6 -71.74(3) . . . . ?
P2 Re2 Se1 Re5 -144.96(8) . . . . ?
Se3 Re2 Se1 Re5 -52.17(4) . . . . ?
Se5 Re2 Se1 Re5 124.36(4) . . . . ?
Se8 Re2 Se1 Re5 42.9(6) . . . . ?
Re1 Re2 Se1 Re5 1.52(4) . . . . ?
Re4 Re2 Se1 Re5 70.99(4) . . . . ?
Re6 Re2 Se1 Re5 71.74(3) . . . . ?
C25 Re5 Se2 Re3 145.9(4) . . . . ?
Se1 Re5 Se2 Re3 -32.9(7) . . . . ?
Se3 Re5 Se2 Re3 -123.78(4) . . . . ?
Se4 Re5 Se2 Re3 52.31(4) . . . . ?
Re6 Re5 Se2 Re3 -1.13(4) . . . . ?
Re1 Re5 Se2 Re3 -71.79(3) . . . . ?
Re2 Re5 Se2 Re3 -70.59(3) . . . . ?
C25 Re5 Se2 Re1 -142.3(4) . . . . ?
Se1 Re5 Se2 Re1 38.9(7) . . . . ?
Se3 Re5 Se2 Re1 -51.99(3) . . . . ?
Se4 Re5 Se2 Re1 124.09(4) . . . . ?
Re6 Re5 Se2 Re1 70.65(3) . . . . ?
Re2 Re5 Se2 Re1 1.19(4) . . . . ?
Re3 Re5 Se2 Re1 71.79(3) . . . . ?
P3 Re3 Se2 Re5 -146.44(9) . . . . ?
Se6 Re3 Se2 Re5 27.4(6) . . . . ?
Se4 Re3 Se2 Re5 -52.24(4) . . . . ?
Se7 Re3 Se2 Re5 123.39(3) . . . . ?
Re6 Re3 Se2 Re5 1.13(4) . . . . ?
Re1 Re3 Se2 Re5 71.89(3) . . . . ?
Re4 Re3 Se2 Re5 69.99(3) . . . . ?
P3 Re3 Se2 Re1 141.67(9) . . . . ?
Se6 Re3 Se2 Re1 -44.5(6) . . . . ?
Se4 Re3 Se2 Re1 -124.12(4) . . . . ?
Se7 Re3 Se2 Re1 51.50(3) . . . . ?
Re6 Re3 Se2 Re1 -70.76(3) . . . . ?
Re5 Re3 Se2 Re1 -71.89(3) . . . . ?
Re4 Re3 Se2 Re1 -1.89(4) . . . . ?
P1 Re1 Se2 Re5 144.31(8) . . . . ?
Se7 Re1 Se2 Re5 -123.78(3) . . . . ?
Se8 Re1 Se2 Re5 -39.0(5) . . . . ?
Se3 Re1 Se2 Re5 51.90(3) . . . . ?
Re2 Re1 Se2 Re5 -1.19(4) . . . . ?
Re3 Re1 Se2 Re5 -72.10(3) . . . . ?
Re4 Re1 Se2 Re5 -70.22(3) . . . . ?
P1 Re1 Se2 Re3 -143.59(8) . . . . ?
Se7 Re1 Se2 Re3 -51.68(3) . . . . ?
Se8 Re1 Se2 Re3 33.1(5) . . . . ?
Se3 Re1 Se2 Re3 124.01(4) . . . . ?
Re2 Re1 Se2 Re3 70.91(3) . . . . ?
Re5 Re1 Se2 Re3 72.10(3) . . . . ?
Re4 Re1 Se2 Re3 1.88(4) . . . . ?
P2 Re2 Se3 Re5 146.72(7) . . . . ?
Se5 Re2 Se3 Re5 -27.3(7) . . . . ?
Se8 Re2 Se3 Re5 -123.63(3) . . . . ?
Se1 Re2 Se3 Re5 52.00(4) . . . . ?
Re1 Re2 Se3 Re5 -71.78(3) . . . . ?
Re4 Re2 Se3 Re5 -70.26(3) . . . . ?
Re6 Re2 Se3 Re5 -1.17(4) . . . . ?
P2 Re2 Se3 Re1 -141.50(7) . . . . ?
Se5 Re2 Se3 Re1 44.4(7) . . . . ?
Se8 Re2 Se3 Re1 -51.85(3) . . . . ?
Se1 Re2 Se3 Re1 123.78(4) . . . . ?
Re4 Re2 Se3 Re1 1.53(4) . . . . ?
Re6 Re2 Se3 Re1 70.61(3) . . . . ?
Re5 Re2 Se3 Re1 71.78(3) . . . . ?
C25 Re5 Se3 Re2 -145.2(4) . . . . ?
Se2 Re5 Se3 Re2 124.01(4) . . . . ?
Se1 Re5 Se3 Re2 -52.19(4) . . . . ?
Se4 Re5 Se3 Re2 33.7(7) . . . . ?
Re6 Re5 Se3 Re2 1.18(4) . . . . ?
Re1 Re5 Se3 Re2 71.90(3) . . . . ?
Re3 Re5 Se3 Re2 70.42(4) . . . . ?
C25 Re5 Se3 Re1 142.9(4) . . . . ?
Se2 Re5 Se3 Re1 52.11(3) . . . . ?
Se1 Re5 Se3 Re1 -124.09(4) . . . . ?
Se4 Re5 Se3 Re1 -38.2(7) . . . . ?
Re6 Re5 Se3 Re1 -70.73(3) . . . . ?
Re2 Re5 Se3 Re1 -71.90(3) . . . . ?
Re3 Re5 Se3 Re1 -1.48(4) . . . . ?
P1 Re1 Se3 Re2 146.37(9) . . . . ?
Se7 Re1 Se3 Re2 -26.3(6) . . . . ?
Se8 Re1 Se3 Re2 51.83(3) . . . . ?
Se2 Re1 Se3 Re2 -123.89(4) . . . . ?
Re3 Re1 Se3 Re2 -70.65(4) . . . . ?
Re5 Re1 Se3 Re2 -72.13(3) . . . . ?
Re4 Re1 Se3 Re2 -1.51(4) . . . . ?
P1 Re1 Se3 Re5 -141.49(9) . . . . ?
Se7 Re1 Se3 Re5 45.9(6) . . . . ?
Se8 Re1 Se3 Re5 123.96(4) . . . . ?
Se2 Re1 Se3 Re5 -51.76(4) . . . . ?
Re2 Re1 Se3 Re5 72.13(3) . . . . ?
Re3 Re1 Se3 Re5 1.48(4) . . . . ?
Re4 Re1 Se3 Re5 70.63(4) . . . . ?
C25 Re5 Se4 Re6 145.2(4) . . . . ?
Se2 Re5 Se4 Re6 -124.08(4) . . . . ?
Se1 Re5 Se4 Re6 52.14(4) . . . . ?
Se3 Re5 Se4 Re6 -33.8(7) . . . . ?
Re1 Re5 Se4 Re6 -70.58(4) . . . . ?
Re2 Re5 Se4 Re6 -1.30(4) . . . . ?
Re3 Re5 Se4 Re6 -71.84(3) . . . . ?
C25 Re5 Se4 Re3 -143.0(4) . . . . ?
Se2 Re5 Se4 Re3 -52.23(4) . . . . ?
Se1 Re5 Se4 Re3 123.98(4) . . . . ?
Se3 Re5 Se4 Re3 38.1(7) . . . . ?
Re6 Re5 Se4 Re3 71.84(3) . . . . ?
Re1 Re5 Se4 Re3 1.27(4) . . . . ?
Re2 Re5 Se4 Re3 70.54(4) . . . . ?
C26 Re6 Se4 Re5 -146.6(4) . . . . ?
Se1 Re6 Se4 Re5 -52.25(4) . . . . ?
Se6 Re6 Se4 Re5 124.21(4) . . . . ?
Se5 Re6 Se4 Re5 27.9(7) . . . . ?
Re4 Re6 Se4 Re5 71.02(4) . . . . ?
Re3 Re6 Se4 Re5 71.99(3) . . . . ?
Re2 Re6 Se4 Re5 1.30(4) . . . . ?
C26 Re6 Se4 Re3 141.4(4) . . . . ?
Se1 Re6 Se4 Re3 -124.24(4) . . . . ?
Se6 Re6 Se4 Re3 52.22(3) . . . . ?
Se5 Re6 Se4 Re3 -44.1(7) . . . . ?
Re4 Re6 Se4 Re3 -0.97(4) . . . . ?
Re5 Re6 Se4 Re3 -71.99(3) . . . . ?
Re2 Re6 Se4 Re3 -70.69(3) . . . . ?
P3 Re3 Se4 Re5 142.64(9) . . . . ?
Se6 Re3 Se4 Re5 -123.94(4) . . . . ?
Se2 Re3 Se4 Re5 52.12(4) . . . . ?
Se7 Re3 Se4 Re5 -41.9(6) . . . . ?
Re6 Re3 Se4 Re5 -71.64(3) . . . . ?
Re1 Re3 Se4 Re5 -1.26(4) . . . . ?
Re4 Re3 Se4 Re5 -70.68(4) . . . . ?
P3 Re3 Se4 Re6 -145.72(9) . . . . ?
Se6 Re3 Se4 Re6 -52.30(3) . . . . ?
Se2 Re3 Se4 Re6 123.76(4) . . . . ?
Se7 Re3 Se4 Re6 29.7(6) . . . . ?
Re1 Re3 Se4 Re6 70.37(4) . . . . ?
Re5 Re3 Se4 Re6 71.64(3) . . . . ?
Re4 Re3 Se4 Re6 0.96(4) . . . . ?
P2 Re2 Se5 Re4 141.60(7) . . . . ?
Se3 Re2 Se5 Re4 -44.3(7) . . . . ?
Se8 Re2 Se5 Re4 51.97(3) . . . . ?
Se1 Re2 Se5 Re4 -123.69(4) . . . . ?
Re1 Re2 Se5 Re4 -1.30(4) . . . . ?
Re6 Re2 Se5 Re4 -71.41(3) . . . . ?
Re5 Re2 Se5 Re4 -70.76(3) . . . . ?
P2 Re2 Se5 Re6 -146.99(7) . . . . ?
Se3 Re2 Se5 Re6 27.1(7) . . . . ?
Se8 Re2 Se5 Re6 123.38(3) . . . . ?
Se1 Re2 Se5 Re6 -52.28(4) . . . . ?
Re1 Re2 Se5 Re6 70.10(3) . . . . ?
Re4 Re2 Se5 Re6 71.41(3) . . . . ?
Re5 Re2 Se5 Re6 0.65(4) . . . . ?
P4 Re4 Se5 Re2 -146.81(7) . . . . ?
Se7 Re4 Se5 Re2 24.5(6) . . . . ?
Se8 Re4 Se5 Re2 -52.13(3) . . . . ?
Se6 Re4 Se5 Re2 123.69(4) . . . . ?
Re6 Re4 Se5 Re2 72.09(3) . . . . ?
Re3 Re4 Se5 Re2 70.12(3) . . . . ?
Re1 Re4 Se5 Re2 1.28(4) . . . . ?
P4 Re4 Se5 Re6 141.10(7) . . . . ?
Se7 Re4 Se5 Re6 -47.6(6) . . . . ?
Se8 Re4 Se5 Re6 -124.22(4) . . . . ?
Se6 Re4 Se5 Re6 51.59(4) . . . . ?
Re2 Re4 Se5 Re6 -72.09(3) . . . . ?
Re3 Re4 Se5 Re6 -1.97(4) . . . . ?
Re1 Re4 Se5 Re6 -70.81(3) . . . . ?
C26 Re6 Se5 Re2 146.9(4) . . . . ?
Se1 Re6 Se5 Re2 52.59(4) . . . . ?
Se6 Re6 Se5 Re2 -123.85(4) . . . . ?
Se4 Re6 Se5 Re2 -27.6(7) . . . . ?
Re4 Re6 Se5 Re2 -72.18(3) . . . . ?
Re5 Re6 Se5 Re2 -0.65(4) . . . . ?
Re3 Re6 Se5 Re2 -70.20(3) . . . . ?
C26 Re6 Se5 Re4 -140.9(4) . . . . ?
Se1 Re6 Se5 Re4 124.77(4) . . . . ?
Se6 Re6 Se5 Re4 -51.67(3) . . . . ?
Se4 Re6 Se5 Re4 44.6(7) . . . . ?
Re5 Re6 Se5 Re4 71.53(3) . . . . ?
Re3 Re6 Se5 Re4 1.98(4) . . . . ?
Re2 Re6 Se5 Re4 72.18(3) . . . . ?
P3 Re3 Se6 Re6 146.52(9) . . . . ?
Se2 Re3 Se6 Re6 -27.3(6) . . . . ?
Se4 Re3 Se6 Re6 52.33(4) . . . . ?
Se7 Re3 Se6 Re6 -123.33(3) . . . . ?
Re1 Re3 Se6 Re6 -70.20(3) . . . . ?
Re5 Re3 Se6 Re6 -0.96(4) . . . . ?
Re4 Re3 Se6 Re6 -71.51(3) . . . . ?
P3 Re3 Se6 Re4 -141.97(9) . . . . ?
Se2 Re3 Se6 Re4 44.2(6) . . . . ?
Se4 Re3 Se6 Re4 123.83(4) . . . . ?
Se7 Re3 Se6 Re4 -51.82(3) . . . . ?
Re6 Re3 Se6 Re4 71.51(3) . . . . ?
Re1 Re3 Se6 Re4 1.31(4) . . . . ?
Re5 Re3 Se6 Re4 70.55(3) . . . . ?
C26 Re6 Se6 Re3 -145.7(4) . . . . ?
Se1 Re6 Se6 Re3 32.4(8) . . . . ?
Se4 Re6 Se6 Re3 -52.40(4) . . . . ?
Se5 Re6 Se6 Re3 123.94(4) . . . . ?
Re4 Re6 Se6 Re3 72.33(3) . . . . ?
Re5 Re6 Se6 Re3 0.96(4) . . . . ?
Re2 Re6 Se6 Re3 70.50(4) . . . . ?
C26 Re6 Se6 Re4 142.0(4) . . . . ?
Se1 Re6 Se6 Re4 -39.9(8) . . . . ?
Se4 Re6 Se6 Re4 -124.73(4) . . . . ?
Se5 Re6 Se6 Re4 51.61(3) . . . . ?
Re5 Re6 Se6 Re4 -71.37(3) . . . . ?
Re3 Re6 Se6 Re4 -72.33(3) . . . . ?
Re2 Re6 Se6 Re4 -1.83(4) . . . . ?
P4 Re4 Se6 Re3 145.43(8) . . . . ?
Se7 Re4 Se6 Re3 52.18(3) . . . . ?
Se8 Re4 Se6 Re3 -25.6(6) . . . . ?
Se5 Re4 Se6 Re3 -123.71(4) . . . . ?
Re6 Re4 Se6 Re3 -71.96(3) . . . . ?
Re2 Re4 Se6 Re3 -70.14(3) . . . . ?
Re1 Re4 Se6 Re3 -1.29(4) . . . . ?
P4 Re4 Se6 Re6 -142.61(8) . . . . ?
Se7 Re4 Se6 Re6 124.14(4) . . . . ?
Se8 Re4 Se6 Re6 46.3(6) . . . . ?
Se5 Re4 Se6 Re6 -51.75(4) . . . . ?
Re2 Re4 Se6 Re6 1.82(4) . . . . ?
Re3 Re4 Se6 Re6 71.96(3) . . . . ?
Re1 Re4 Se6 Re6 70.67(3) . . . . ?
P4 Re4 Se7 Re1 147.12(7) . . . . ?
Se8 Re4 Se7 Re1 52.48(3) . . . . ?
Se6 Re4 Se7 Re1 -123.39(4) . . . . ?
Se5 Re4 Se7 Re1 -24.2(6) . . . . ?
Re6 Re4 Se7 Re1 -70.02(3) . . . . ?
Re2 Re4 Se7 Re1 -0.65(3) . . . . ?
Re3 Re4 Se7 Re1 -71.54(2) . . . . ?
P4 Re4 Se7 Re3 -141.34(7) . . . . ?
Se8 Re4 Se7 Re3 124.02(3) . . . . ?
Se6 Re4 Se7 Re3 -51.85(3) . . . . ?
Se5 Re4 Se7 Re3 47.3(6) . . . . ?
Re6 Re4 Se7 Re3 1.52(3) . . . . ?
Re2 Re4 Se7 Re3 70.89(3) . . . . ?
Re1 Re4 Se7 Re3 71.54(2) . . . . ?
P1 Re1 Se7 Re4 -146.81(9) . . . . ?
Se8 Re1 Se7 Re4 -52.30(3) . . . . ?
Se3 Re1 Se7 Re4 25.8(6) . . . . ?
Se2 Re1 Se7 Re4 123.43(4) . . . . ?
Re2 Re1 Se7 Re4 0.65(3) . . . . ?
Re3 Re1 Se7 Re4 72.00(3) . . . . ?
Re5 Re1 Se7 Re4 69.91(3) . . . . ?
P1 Re1 Se7 Re3 141.19(9) . . . . ?
Se8 Re1 Se7 Re3 -124.30(3) . . . . ?
Se3 Re1 Se7 Re3 -46.2(6) . . . . ?
Se2 Re1 Se7 Re3 51.43(3) . . . . ?
Re2 Re1 Se7 Re3 -71.34(3) . . . . ?
Re5 Re1 Se7 Re3 -2.08(4) . . . . ?
Re4 Re1 Se7 Re3 -72.00(3) . . . . ?
P3 Re3 Se7 Re4 145.45(9) . . . . ?
Se6 Re3 Se7 Re4 52.01(3) . . . . ?
Se2 Re3 Se7 Re4 -124.01(4) . . . . ?
Se4 Re3 Se7 Re4 -30.0(6) . . . . ?
Re6 Re3 Se7 Re4 -1.50(3) . . . . ?
Re1 Re3 Se7 Re4 -72.34(2) . . . . ?
Re5 Re3 Se7 Re4 -70.26(3) . . . . ?
P3 Re3 Se7 Re1 -142.21(9) . . . . ?
Se6 Re3 Se7 Re1 124.35(3) . . . . ?
Se2 Re3 Se7 Re1 -51.67(3) . . . . ?
Se4 Re3 Se7 Re1 42.3(6) . . . . ?
Re6 Re3 Se7 Re1 70.84(3) . . . . ?
Re5 Re3 Se7 Re1 2.08(4) . . . . ?
Re4 Re3 Se7 Re1 72.34(2) . . . . ?
P4 Re4 Se8 Re2 142.72(8) . . . . ?
Se7 Re4 Se8 Re2 -124.08(4) . . . . ?
Se6 Re4 Se8 Re2 -46.2(6) . . . . ?
Se5 Re4 Se8 Re2 51.87(4) . . . . ?
Re6 Re4 Se8 Re2 -1.66(4) . . . . ?
Re3 Re4 Se8 Re2 -70.84(3) . . . . ?
Re1 Re4 Se8 Re2 -71.60(3) . . . . ?
P4 Re4 Se8 Re1 -145.68(8) . . . . ?
Se7 Re4 Se8 Re1 -52.48(3) . . . . ?
Se6 Re4 Se8 Re1 25.4(6) . . . . ?
Se5 Re4 Se8 Re1 123.47(4) . . . . ?
Re6 Re4 Se8 Re1 69.94(3) . . . . ?
Re2 Re4 Se8 Re1 71.60(3) . . . . ?
Re3 Re4 Se8 Re1 0.76(3) . . . . ?
P2 Re2 Se8 Re4 -142.87(8) . . . . ?
Se3 Re2 Se8 Re4 124.34(4) . . . . ?
Se5 Re2 Se8 Re4 -52.15(3) . . . . ?
Se1 Re2 Se8 Re4 29.3(6) . . . . ?
Re1 Re2 Se8 Re4 72.37(2) . . . . ?
Re6 Re2 Se8 Re4 1.64(4) . . . . ?
Re5 Re2 Se8 Re4 70.49(3) . . . . ?
P2 Re2 Se8 Re1 144.76(8) . . . . ?
Se3 Re2 Se8 Re1 51.98(3) . . . . ?
Se5 Re2 Se8 Re1 -124.52(3) . . . . ?
Se1 Re2 Se8 Re1 -43.1(6) . . . . ?
Re4 Re2 Se8 Re1 -72.37(2) . . . . ?
Re6 Re2 Se8 Re1 -70.73(3) . . . . ?
Re5 Re2 Se8 Re1 -1.88(3) . . . . ?
P1 Re1 Se8 Re4 144.15(8) . . . . ?
Se7 Re1 Se8 Re4 52.31(3) . . . . ?
Se3 Re1 Se8 Re4 -123.43(4) . . . . ?
Se2 Re1 Se8 Re4 -32.6(5) . . . . ?
Re2 Re1 Se8 Re4 -71.88(2) . . . . ?
Re3 Re1 Se8 Re4 -0.76(3) . . . . ?
Re5 Re1 Se8 Re4 -70.00(3) . . . . ?
P1 Re1 Se8 Re2 -143.98(8) . . . . ?
Se7 Re1 Se8 Re2 124.19(3) . . . . ?
Se3 Re1 Se8 Re2 -51.55(3) . . . . ?
Se2 Re1 Se8 Re2 39.3(5) . . . . ?
Re3 Re1 Se8 Re2 71.12(3) . . . . ?
Re5 Re1 Se8 Re2 1.88(3) . . . . ?
Re4 Re1 Se8 Re2 71.88(2) . . . . ?
Se7 Re1 P1 C5 -46.6(7) . . . . ?
Se8 Re1 P1 C5 -135.7(7) . . . . ?
Se3 Re1 P1 C5 133.9(7) . . . . ?
Se2 Re1 P1 C5 44.0(7) . . . . ?
Re2 Re1 P1 C5 177.2(7) . . . . ?
Re3 Re1 P1 C5 0.4(7) . . . . ?
Re5 Re1 P1 C5 87.0(7) . . . . ?
Re4 Re1 P1 C5 -89.3(7) . . . . ?
Se7 Re1 P1 C1 -168.1(8) . . . . ?
Se8 Re1 P1 C1 102.8(8) . . . . ?
Se3 Re1 P1 C1 12.4(8) . . . . ?
Se2 Re1 P1 C1 -77.5(8) . . . . ?
Re2 Re1 P1 C1 55.8(8) . . . . ?
Re3 Re1 P1 C1 -121.1(8) . . . . ?
Re5 Re1 P1 C1 -34.4(8) . . . . ?
Re4 Re1 P1 C1 149.2(8) . . . . ?
Se7 Re1 P1 C3 77.6(7) . . . . ?
Se8 Re1 P1 C3 -11.5(7) . . . . ?
Se3 Re1 P1 C3 -101.9(7) . . . . ?
Se2 Re1 P1 C3 168.2(7) . . . . ?
Re2 Re1 P1 C3 -58.5(8) . . . . ?
Re3 Re1 P1 C3 124.6(7) . . . . ?
Re5 Re1 P1 C3 -148.7(7) . . . . ?
Re4 Re1 P1 C3 34.9(8) . . . . ?
Se3 Re2 P2 C11 -104.5(5) . . . . ?
Se5 Re2 P2 C11 75.1(5) . . . . ?
Se8 Re2 P2 C11 165.0(5) . . . . ?
Se1 Re2 P2 C11 -14.4(5) . . . . ?
Re1 Re2 P2 C11 -152.0(5) . . . . ?
Re4 Re2 P2 C11 120.9(5) . . . . ?
Re6 Re2 P2 C11 32.9(5) . . . . ?
Re5 Re2 P2 C11 -60.7(5) . . . . ?
Se3 Re2 P2 C9 15.9(5) . . . . ?
Se5 Re2 P2 C9 -164.4(5) . . . . ?
Se8 Re2 P2 C9 -74.5(5) . . . . ?
Se1 Re2 P2 C9 106.1(5) . . . . ?
Re1 Re2 P2 C9 -31.5(5) . . . . ?
Re4 Re2 P2 C9 -118.6(5) . . . . ?
Re6 Re2 P2 C9 153.3(5) . . . . ?
Re5 Re2 P2 C9 59.8(5) . . . . ?
Se3 Re2 P2 C7 137.2(6) . . . . ?
Se5 Re2 P2 C7 -43.2(6) . . . . ?
Se8 Re2 P2 C7 46.7(6) . . . . ?
Se1 Re2 P2 C7 -132.7(6) . . . . ?
Re1 Re2 P2 C7 89.7(6) . . . . ?
Re4 Re2 P2 C7 2.6(6) . . . . ?
Re6 Re2 P2 C7 -85.4(6) . . . . ?
Re5 Re2 P2 C7 -179.0(6) . . . . ?
Se6 Re3 P3 C13 134.2(6) . . . . ?
Se2 Re3 P3 C13 -46.2(6) . . . . ?
Se4 Re3 P3 C13 -135.9(6) . . . . ?
Se7 Re3 P3 C13 44.5(6) . . . . ?
Re6 Re3 P3 C13 178.6(5) . . . . ?
Re1 Re3 P3 C13 -0.5(6) . . . . ?
Re5 Re3 P3 C13 -88.3(6) . . . . ?
Re4 Re3 P3 C13 86.9(6) . . . . ?
Se6 Re3 P3 C15 13.9(9) . . . . ?
Se2 Re3 P3 C15 -166.5(9) . . . . ?
Se4 Re3 P3 C15 103.8(9) . . . . ?
Se7 Re3 P3 C15 -75.8(9) . . . . ?
Re6 Re3 P3 C15 58.2(9) . . . . ?
Re1 Re3 P3 C15 -120.8(9) . . . . ?
Re5 Re3 P3 C15 151.3(8) . . . . ?
Re4 Re3 P3 C15 -33.4(9) . . . . ?
Se6 Re3 P3 C17 -99.2(7) . . . . ?
Se2 Re3 P3 C17 80.4(7) . . . . ?
Se4 Re3 P3 C17 -9.3(7) . . . . ?
Se7 Re3 P3 C17 171.1(7) . . . . ?
Re6 Re3 P3 C17 -54.8(7) . . . . ?
Re1 Re3 P3 C17 126.1(7) . . . . ?
Re5 Re3 P3 C17 38.2(7) . . . . ?
Re4 Re3 P3 C17 -146.5(7) . . . . ?
Se7 Re4 P4 C21 -79.5(5) . . . . ?
Se8 Re4 P4 C21 10.0(5) . . . . ?
Se6 Re4 P4 C21 -169.4(5) . . . . ?
Se5 Re4 P4 C21 99.9(5) . . . . ?
Re6 Re4 P4 C21 146.3(5) . . . . ?
Re2 Re4 P4 C21 57.9(5) . . . . ?
Re3 Re4 P4 C21 -127.3(5) . . . . ?
Re1 Re4 P4 C21 -35.8(5) . . . . ?
Se7 Re4 P4 C19 41.8(5) . . . . ?
Se8 Re4 P4 C19 131.3(5) . . . . ?
Se6 Re4 P4 C19 -48.1(5) . . . . ?
Se5 Re4 P4 C19 -138.9(5) . . . . ?
Re6 Re4 P4 C19 -92.4(5) . . . . ?
Re2 Re4 P4 C19 179.2(5) . . . . ?
Re3 Re4 P4 C19 -6.0(6) . . . . ?
Re1 Re4 P4 C19 85.4(5) . . . . ?
Se7 Re4 P4 C23 163.3(5) . . . . ?
Se8 Re4 P4 C23 -107.2(5) . . . . ?
Se6 Re4 P4 C23 73.5(5) . . . . ?
Se5 Re4 P4 C23 -17.3(5) . . . . ?
Re6 Re4 P4 C23 29.1(5) . . . . ?
Re2 Re4 P4 C23 -59.2(5) . . . . ?
Re3 Re4 P4 C23 115.5(5) . . . . ?
Re1 Re4 P4 C23 -153.0(5) . . . . ?
C5 P1 C1 C2 -54(2) . . . . ?
C3 P1 C1 C2 -164(2) . . . . ?
Re1 P1 C1 C2 71(2) . . . . ?
C5 P1 C3 C4 51.4(17) . . . . ?
C1 P1 C3 C4 160.4(16) . . . . ?
Re1 P1 C3 C4 -75.9(16) . . . . ?
C1 P1 C5 C6 -46.8(18) . . . . ?
C3 P1 C5 C6 56.5(17) . . . . ?
Re1 P1 C5 C6 -173.5(13) . . . . ?
C11 P2 C7 C8 57.4(14) . . . . ?
C9 P2 C7 C8 -50.5(14) . . . . ?
Re2 P2 C7 C8 -177.2(11) . . . . ?
C11 P2 C9 C10 -171.2(11) . . . . ?
C7 P2 C9 C10 -62.9(12) . . . . ?
Re2 P2 C9 C10 61.6(12) . . . . ?
C9 P2 C11 C12 -51.1(12) . . . . ?
C7 P2 C11 C12 -161.2(10) . . . . ?
Re2 P2 C11 C12 76.0(11) . . . . ?
C15 P3 C13 C14 -54.0(14) . . . . ?
C17 P3 C13 C14 49.2(14) . . . . ?
Re3 P3 C13 C14 179.6(10) . . . . ?
C13 P3 C15 C16 -59.0(16) . . . . ?
C17 P3 C15 C16 -171.1(16) . . . . ?
Re3 P3 C15 C16 65.1(17) . . . . ?
C13 P3 C17 C18 59.0(16) . . . . ?
C15 P3 C17 C18 167.6(15) . . . . ?
Re3 P3 C17 C18 -69.1(16) . . . . ?
C21 P4 C19 C20 -56.6(13) . . . . ?
C23 P4 C19 C20 48.4(13) . . . . ?
Re4 P4 C19 C20 176.0(10) . . . . ?
C19 P4 C21 C22 -56.1(12) . . . . ?
C23 P4 C21 C22 -165.2(11) . . . . ?
Re4 P4 C21 C22 69.0(11) . . . . ?
C21 P4 C23 C24 170.5(11) . . . . ?
C19 P4 C23 C24 61.6(12) . . . . ?
Re4 P4 C23 C24 -63.7(11) . . . . ?
Se2 Re5 C25 O1 70(42) . . . . ?
Se1 Re5 C25 O1 -110(42) . . . . ?
Se3 Re5 C25 O1 -20(42) . . . . ?
Se4 Re5 C25 O1 160(42) . . . . ?
Re6 Re5 C25 O1 -155(42) . . . . ?
Re1 Re5 C25 O1 24(43) . . . . ?
Re2 Re5 C25 O1 -63(42) . . . . ?
Re3 Re5 C25 O1 113(42) . . . . ?
Se1 Re6 C26 O2 125(16) . . . . ?
Se6 Re6 C26 O2 -56(16) . . . . ?
Se4 Re6 C26 O2 -145(16) . . . . ?
Se5 Re6 C26 O2 35(16) . . . . ?
Re4 Re6 C26 O2 -11(16) . . . . ?
Re5 Re6 C26 O2 170(16) . . . . ?
Re3 Re6 C26 O2 -97(16) . . . . ?
Re2 Re6 C26 O2 77(16) . . . . ?
